data_7134094
loop_
_publ_author_name
'Saini, Rajat'
'Chauhan, Rahul'
'Singh, Sain'
'Saini, Saakshi'
'Navale, Govinda R.'
'Panwar, Abhishek'
'Kukreti, Prashant'
'Ahmed, Imtiaz'
'Roy, Partha'
'Ghosh, Kaushik'

_publ_section_title
;
 Biocompatible Ni(II) Complex as an Amyloid Sensor for Human PrP106-126
 Fibrillar Aggregates
;
_journal_name_full 'Chemical Communications'
_journal_paper_doi 10.1039/D4CC04335A
_journal_year 2025
_chemical_formula_moiety 'C54 H52 N6 Ni O4 S4, C54 H51 N6 Ni O4 S4'
_chemical_formula_sum 'C108 H103 N12 Ni2 O8 S8'
_chemical_formula_weight 2070.92
_space_group_crystal_system triclinic
_space_group_IT_number 2
_space_group_name_Hall '-P 1'
_space_group_name_H-M_alt 'P -1'
_atom_sites_solution_hydrogens geom
_atom_sites_solution_primary dual
_audit_creation_date 2023-09-21
_audit_creation_method
;
Olex2 1.5
(compiled 2023.08.24 svn.re1ec1418 for OlexSys, GUI svn.r6817)
;
_audit_update_record
;
2023-12-22 deposited with the CCDC.	2024-12-19 downloaded from the CCDC.
;
_cell_angle_alpha 89.9910(10)
_cell_angle_beta 89.9890(10)
_cell_angle_gamma 103.0520(10)
_cell_formula_units_Z 2
_cell_length_a 13.4171(6)
_cell_length_b 15.9626(8)
_cell_length_c 26.6148(12)
_cell_measurement_reflns_used 9339
_cell_measurement_temperature 100
_cell_measurement_theta_max 26.40
_cell_measurement_theta_min 2.38
_cell_volume 5552.9(4)
_computing_cell_refinement 'SAINT V8.40B (?, 2016)'
_computing_data_reduction 'SAINT V8.40B (?, 2016)'
_computing_molecular_graphics 'Olex2 1.5 (Dolomanov et al., 2009)'
_computing_publication_material 'Olex2 1.5 (Dolomanov et al., 2009)'
_computing_structure_refinement 'XL  (Sheldrick, 2008)'
_computing_structure_solution 'ShelXT (Sheldrick, 2015)'
_diffrn_ambient_temperature 100
_diffrn_measured_fraction_theta_full 0.998
_diffrn_measured_fraction_theta_max 0.996
_diffrn_measurement_device_type 'Bruker D8 Quest (CMOS)'
_diffrn_measurement_method '\f and \w scans'
_diffrn_radiation_type MoK\a
_diffrn_radiation_wavelength 0.71073
_diffrn_reflns_av_R_equivalents 0.0510
_diffrn_reflns_av_unetI/netI 0.0262
_diffrn_reflns_Laue_measured_fraction_full 0.998
_diffrn_reflns_Laue_measured_fraction_max 0.996
_diffrn_reflns_limit_h_max 16
_diffrn_reflns_limit_h_min -16
_diffrn_reflns_limit_k_max 19
_diffrn_reflns_limit_k_min -19
_diffrn_reflns_limit_l_max 33
_diffrn_reflns_limit_l_min -33
_diffrn_reflns_number 252512
_diffrn_reflns_point_group_measured_fraction_full 0.998
_diffrn_reflns_point_group_measured_fraction_max 0.996
_diffrn_reflns_theta_full 25.242
_diffrn_reflns_theta_max 26.358
_diffrn_reflns_theta_min 1.309
_diffrn_source 'microfocus tube'
_exptl_absorpt_coefficient_mu 0.547
_exptl_absorpt_correction_T_max 0.7454
_exptl_absorpt_correction_T_min 0.6946
_exptl_absorpt_correction_type multi-scan
_exptl_absorpt_process_details
'SADABS-2016/2 (Bruker,2016/2) was used for absorption correction. wR2(int) was 0.1156 before and 0.0551 after correction. The Ratio of minimum to maximum transmission is 0.9318. The \l/2 correction factor is Not present.'
_exptl_crystal_colour 'metallic light yellow'
_exptl_crystal_colour_lustre metallic
_exptl_crystal_colour_modifier light
_exptl_crystal_colour_primary yellow
_exptl_crystal_density_diffrn 1.239
_exptl_crystal_description plate
_exptl_crystal_F_000 2166
_exptl_crystal_size_max 0.303
_exptl_crystal_size_mid 0.14
_exptl_crystal_size_min 0.04
_refine_diff_density_max 0.558
_refine_diff_density_min -0.400
_refine_diff_density_rms 0.066
_refine_ls_extinction_method none
_refine_ls_goodness_of_fit_ref 1.049
_refine_ls_hydrogen_treatment constr
_refine_ls_matrix_type full
_refine_ls_number_parameters 1262
_refine_ls_number_reflns 22595
_refine_ls_number_restraints 0
_refine_ls_restrained_S_all 1.049
_refine_ls_R_factor_all 0.0412
_refine_ls_R_factor_gt 0.0349
_refine_ls_shift/su_max 0.001
_refine_ls_shift/su_mean 0.000
_refine_ls_structure_factor_coef Fsqd
_refine_ls_weighting_details 'w=1/[\s^2^(Fo^2^)+(0.0543P)^2^+3.1898P] where P=(Fo^2^+2Fc^2^)/3'
_refine_ls_weighting_scheme calc
_refine_ls_wR_factor_gt 0.0951
_refine_ls_wR_factor_ref 0.0996
_reflns_Friedel_coverage 0.000
_reflns_number_gt 19583
_reflns_number_total 22595
_reflns_threshold_expression 'I > 2\s(I)'
_cod_data_source_file d4cc04335a2.cif
_cod_data_source_block kg_krs_45_0122_0m_a
_cod_database_code 7134094
_shelx_shelxl_version_number 2019/1
_shelx_space_group_comment
;
The symmetry employed for this shelxl refinement is uniquely defined
by the following loop, which should always be used as a source of
symmetry information in preference to the above space-group names.
They are only intended as comments.
;
_shelx_estimated_absorpt_t_max 0.978
_shelx_estimated_absorpt_t_min 0.852
_olex2_refinement_description
;
1. Fixed Uiso
 At 1.2 times of:
  All C(H) groups, All C(H,H) groups
 At 1.5 times of:
  All C(H,H,H) groups
2.a Aromatic/amide H refined with riding coordinates:
 C2(H2), C3(H3), C4(H4), C5(H5), C9(H9), C11(H11), C24(H24), C25(H25),
 C26(H26), C27(H27), C30(H30), C32(H32), C34(H34), C37(H37), C39(H39), C40(H40),
  C41(H41), C42(H42), C50(H50), C51(H51), C52(H52), C53(H53), C58(H58),
 C59(H59), C60(H60), C61(H61), C66(H66), C68(H68), C79(H79), C81(H81), C83(H83),
  C86(H86), C88(H88), C89(H89), C90(H90), C91(H91), C92(H92), C93(H93),
 C94(H94), C95(H95), C107(H107), C108(H108), C109(H109), C110(H110)
2.b X=CH2 refined with riding coordinates:
 C87(H87A,H87B)
2.c Idealised Me refined as rotating group:
 C15(H15A,H15B,H15C), C22(H22A,H22B,H22C), C23(H23A,H23B,H23C), C36(H36A,H36B,
 H36C), C38(H38A,H38B,H38C), C47(H47A,H47B,H47C), C48(H48A,H48B,H48C), C49(H49A,
 H49B,H49C), C54(H54A,H54B,H54C), C55(H55A,H55B,H55C), C76(H76A,H76B,H76C),
 C85(H85A,H85B,H85C), C96(H96A,H96B,H96C), C97(H97A,H97B,H97C), C99(H99A,H99B,
 H99C), C103(H10A,H10B,H10C), C104(H10D,H10E,H10F), C105(H10G,H10H,H10I),
 C106(H10J,H10K,H10L)
;
_olex2_submission_special_instructions 'No special instructions were received'

loop_
_space_group_symop_operation_xyz
'x, y, z'
'-x, -y, -z'

loop_
_atom_site_label
_atom_site_type_symbol
_atom_site_fract_x
_atom_site_fract_y
_atom_site_fract_z
_atom_site_U_iso_or_equiv
_atom_site_adp_type
_atom_site_occupancy
_atom_site_site_symmetry_order
_atom_site_calc_flag
_atom_site_refinement_flags_posn
_atom_site_refinement_flags_adp
_atom_site_refinement_flags_occupancy
_atom_site_disorder_assembly
_atom_site_disorder_group
Ni1 Ni 0.57631(2) 0.80816(2) 0.34379(2) 0.01678(6) Uani 1 1 d . . . . .
Ni2 Ni 0.57633(2) 0.30816(2) 0.15620(2) 0.01680(6) Uani 1 1 d . . . . .
S1 S 0.42797(4) 0.77147(3) 0.47748(2) 0.02218(10) Uani 1 1 d . . . . .
S2 S 0.46076(4) 1.00940(3) 0.25184(2) 0.02217(10) Uani 1 1 d . . . . .
S3 S 0.49373(3) 0.55226(3) 0.43019(2) 0.01885(9) Uani 1 1 d . . . . .
S4 S 0.38887(4) 0.77785(3) 0.21778(2) 0.02294(10) Uani 1 1 d . . . . .
S5 S 0.42795(4) 0.27145(3) 0.02254(2) 0.02216(10) Uani 1 1 d . . . . .
S6 S 0.49374(3) 0.05232(3) 0.06981(2) 0.01878(9) Uani 1 1 d . . . . .
S7 S 0.46074(4) 0.50940(3) 0.24813(2) 0.02210(10) Uani 1 1 d . . . . .
S8 S 0.38887(4) 0.27781(3) 0.28222(2) 0.02292(10) Uani 1 1 d . . . . .
O1 O 0.48090(10) 0.84765(8) 0.39304(4) 0.0202(3) Uani 1 1 d . . . . .
O2 O 0.46527(10) 0.73469(8) 0.30245(4) 0.0203(3) Uani 1 1 d . . . . .
O3 O 0.70235(10) 0.88980(8) 0.37731(5) 0.0218(3) Uani 1 1 d . . . . .
O4 O 0.68181(10) 0.77272(8) 0.29371(5) 0.0214(3) Uani 1 1 d . . . . .
O5 O 0.48095(10) 0.34772(8) 0.10698(4) 0.0202(3) Uani 1 1 d . . . . .
O6 O 0.46512(10) 0.23468(8) 0.19750(4) 0.0204(3) Uani 1 1 d . . . . .
O7 O 0.70242(10) 0.38986(8) 0.12264(5) 0.0218(3) Uani 1 1 d . . . . .
O8 O 0.68174(10) 0.27283(8) 0.20626(5) 0.0212(3) Uani 1 1 d . . . . .
N1 N 0.22927(12) 0.74227(10) 0.47934(6) 0.0220(3) Uani 1 1 d . . . . .
N2 N 0.55940(12) 0.91405(10) 0.30136(5) 0.0189(3) Uani 1 1 d . . . . .
N3 N 0.56975(11) 0.69808(9) 0.38680(5) 0.0167(3) Uani 1 1 d . . . . .
N4 N 0.71156(13) 0.71939(11) 0.21731(6) 0.0268(4) Uani 1 1 d . . . . .
N5 N 0.20506(13) 0.67983(10) 0.21518(6) 0.0235(3) Uani 1 1 d . . . . .
N6 N 0.22914(12) 0.24230(10) 0.02072(6) 0.0225(3) Uani 1 1 d . . . . .
N7 N 0.56987(11) 0.19810(9) 0.11321(5) 0.0166(3) Uani 1 1 d . . . . .
N8 N 0.55934(12) 0.41411(10) 0.19866(5) 0.0185(3) Uani 1 1 d . . . . .
N9 N 0.71160(13) 0.21940(11) 0.28267(6) 0.0266(4) Uani 1 1 d . . . . .
N10 N 0.20509(13) 0.17988(10) 0.28479(6) 0.0236(3) Uani 1 1 d . . . . .
N17 N 0.76930(15) 1.01597(11) 0.41604(7) 0.0346(4) Uani 1 1 d . . . . .
N18 N 0.76924(15) 0.51585(11) 0.08387(7) 0.0346(4) Uani 1 1 d . . . . .
C1 C 0.36451(16) 0.71369(12) 0.52762(7) 0.0235(4) Uani 1 1 d . . . . .
C2 C 0.40591(17) 0.67820(13) 0.56861(7) 0.0293(4) Uani 1 1 d . . . . .
H2 H 0.477765 0.684943 0.572044 0.035 Uiso 1 1 calc R U . . .
C3 C 0.33916(18) 0.63302(13) 0.60396(7) 0.0311(5) Uani 1 1 d . . . . .
H3 H 0.365432 0.607907 0.631921 0.037 Uiso 1 1 calc R U . . .
C4 C 0.23393(18) 0.62393(13) 0.59903(7) 0.0311(5) Uani 1 1 d . . . . .
H4 H 0.189614 0.593005 0.623898 0.037 Uiso 1 1 calc R U . . .
C5 C 0.19251(17) 0.65901(13) 0.55866(7) 0.0275(4) Uani 1 1 d . . . . .
H5 H 0.120607 0.652539 0.555722 0.033 Uiso 1 1 calc R U . . .
C6 C 0.25898(15) 0.70431(12) 0.52216(7) 0.0226(4) Uani 1 1 d . . . . .
C7 C 0.30873(14) 0.77897(11) 0.45235(7) 0.0202(4) Uani 1 1 d . . . . .
C8 C 0.30194(14) 0.82306(11) 0.40463(7) 0.0197(4) Uani 1 1 d . . . . .
C9 C 0.20621(14) 0.82815(12) 0.38599(7) 0.0216(4) Uani 1 1 d . . . . .
H9 H 0.147002 0.803824 0.405159 0.026 Uiso 1 1 calc R U . . .
C10 C 0.19418(15) 0.86752(12) 0.34039(7) 0.0223(4) Uani 1 1 d . . . . .
C11 C 0.28361(15) 0.90275(12) 0.31367(7) 0.0223(4) Uani 1 1 d . . . . .
H11 H 0.277761 0.931421 0.282902 0.027 Uiso 1 1 calc R U . . .
C12 C 0.38085(14) 0.89790(12) 0.32993(7) 0.0203(4) Uani 1 1 d . . . . .
C13 C 0.39256(14) 0.85611(11) 0.37646(7) 0.0191(4) Uani 1 1 d . . . . .
C14 C 0.09037(15) 0.87181(13) 0.31751(7) 0.0260(4) Uani 1 1 d . . . . .
C15 C 0.00108(16) 0.82743(15) 0.35081(8) 0.0309(5) Uani 1 1 d . . . . .
H15A H -0.063563 0.832493 0.335330 0.046 Uiso 1 1 calc R U . . .
H15B H 0.007598 0.854843 0.383964 0.046 Uiso 1 1 calc R U . . .
H15C H 0.001996 0.766523 0.354491 0.046 Uiso 1 1 calc R U . . .
C16 C 0.46976(15) 0.93378(11) 0.29876(6) 0.0197(4) Uani 1 1 d . . . . .
C17 C 0.58622(14) 1.01223(12) 0.23432(6) 0.0200(4) Uani 1 1 d . . . . .
C18 C 0.62788(14) 0.95904(11) 0.26594(6) 0.0188(4) Uani 1 1 d . . . . .
C19 C 0.48328(14) 0.64059(11) 0.39247(6) 0.0174(3) Uani 1 1 d . . . . .
C20 C 0.62350(14) 0.59559(11) 0.43770(6) 0.0178(3) Uani 1 1 d . . . . .
C21 C 0.65070(14) 0.67443(11) 0.41192(6) 0.0166(3) Uani 1 1 d . . . . .
C22 C 0.07983(17) 0.82569(16) 0.26626(8) 0.0353(5) Uani 1 1 d . . . . .
H22A H 0.015944 0.831131 0.250121 0.053 Uiso 1 1 calc R U . . .
H22B H 0.078964 0.764704 0.271270 0.053 Uiso 1 1 calc R U . . .
H22C H 0.137870 0.851900 0.244795 0.053 Uiso 1 1 calc R U . . .
C23 C 0.08446(17) 0.96539(15) 0.31001(10) 0.0383(5) Uani 1 1 d . . . . .
H23A H 0.019564 0.967444 0.293715 0.058 Uiso 1 1 calc R U . . .
H23B H 0.141496 0.994605 0.288793 0.058 Uiso 1 1 calc R U . . .
H23C H 0.088544 0.994192 0.342705 0.058 Uiso 1 1 calc R U . . .
C24 C 0.64378(15) 1.06017(12) 0.19610(6) 0.0222(4) Uani 1 1 d . . . . .
H24 H 0.614431 1.095483 0.174534 0.027 Uiso 1 1 calc R U . . .
C25 C 0.74422(16) 1.05491(12) 0.19050(7) 0.0254(4) Uani 1 1 d . . . . .
H25 H 0.784524 1.086276 0.164420 0.030 Uiso 1 1 calc R U . . .
C26 C 0.78747(15) 1.00385(13) 0.22284(7) 0.0244(4) Uani 1 1 d . . . . .
H26 H 0.857320 1.002127 0.218734 0.029 Uiso 1 1 calc R U . . .
C27 C 0.73091(15) 0.95573(12) 0.26069(7) 0.0219(4) Uani 1 1 d . . . . .
H27 H 0.761096 0.921399 0.282532 0.026 Uiso 1 1 calc R U . . .
C28 C 0.38524(14) 0.68286(11) 0.32110(6) 0.0182(4) Uani 1 1 d . . . . .
C29 C 0.29165(14) 0.66500(11) 0.29382(6) 0.0197(4) Uani 1 1 d . . . . .
C30 C 0.20346(14) 0.61478(12) 0.31480(7) 0.0199(4) Uani 1 1 d . . . . .
H30 H 0.141812 0.604886 0.295927 0.024 Uiso 1 1 calc R U . . .
C31 C 0.20173(14) 0.57816(11) 0.36262(6) 0.0185(4) Uani 1 1 d . . . . .
C32 C 0.29454(14) 0.58935(11) 0.38770(6) 0.0187(4) Uani 1 1 d . . . . .
H32 H 0.296157 0.562397 0.419426 0.022 Uiso 1 1 calc R U . . .
C33 C 0.38611(14) 0.63899(11) 0.36798(6) 0.0184(4) Uani 1 1 d . . . . .
C34 C 0.69268(16) 0.95438(13) 0.40085(7) 0.0252(4) Uani 1 1 d . . . . .
H34 H 0.625263 0.959841 0.408470 0.030 Uiso 1 1 calc R U . . .
C36 C 0.8730(2) 1.0130(2) 0.40481(15) 0.0814(12) Uani 1 1 d . . . . .
H36A H 0.917093 1.070701 0.408406 0.122 Uiso 1 1 calc R U . . .
H36B H 0.877135 0.992881 0.370259 0.122 Uiso 1 1 calc R U . . .
H36C H 0.895638 0.973537 0.428096 0.122 Uiso 1 1 calc R U . . .
C37 C 0.65120(15) 0.73776(12) 0.25306(7) 0.0220(4) Uani 1 1 d . . . . .
H37 H 0.579503 0.723211 0.247248 0.026 Uiso 1 1 calc R U . . .
C38 C 0.82170(18) 0.73881(18) 0.22319(9) 0.0422(6) Uani 1 1 d . . . . .
H38A H 0.845959 0.685366 0.221919 0.063 Uiso 1 1 calc R U . . .
H38B H 0.840145 0.767152 0.255615 0.063 Uiso 1 1 calc R U . . .
H38C H 0.853515 0.777065 0.196007 0.063 Uiso 1 1 calc R U . . .
C39 C 0.69689(14) 0.56059(12) 0.46193(6) 0.0200(4) Uani 1 1 d . . . . .
H39 H 0.678343 0.507010 0.478954 0.024 Uiso 1 1 calc R U . . .
C40 C 0.75254(14) 0.71990(12) 0.41109(6) 0.0194(4) Uani 1 1 d . . . . .
H40 H 0.771754 0.773310 0.393936 0.023 Uiso 1 1 calc R U . . .
C41 C 0.82489(14) 0.68575(12) 0.43570(6) 0.0210(4) Uani 1 1 d . . . . .
H41 H 0.894318 0.716533 0.435915 0.025 Uiso 1 1 calc R U . . .
C42 C 0.79722(15) 0.60623(12) 0.46038(6) 0.0217(4) Uani 1 1 d . . . . .
H42 H 0.848599 0.583369 0.476334 0.026 Uiso 1 1 calc R U . . .
C43 C 0.28637(14) 0.70071(11) 0.24342(7) 0.0199(4) Uani 1 1 d . . . . .
C44 C 0.31373(16) 0.78421(13) 0.16558(7) 0.0243(4) Uani 1 1 d . . . . .
C45 C 0.21870(16) 0.72572(13) 0.17059(7) 0.0245(4) Uani 1 1 d . . . . .
C46 C 0.09970(14) 0.52777(12) 0.38407(7) 0.0199(4) Uani 1 1 d . . . . .
C47 C 0.11096(15) 0.49865(13) 0.43809(7) 0.0243(4) Uani 1 1 d . . . . .
H47A H 0.044195 0.467492 0.450660 0.036 Uiso 1 1 calc R U . . .
H47B H 0.136807 0.549042 0.459301 0.036 Uiso 1 1 calc R U . . .
H47C H 0.159104 0.460739 0.438924 0.036 Uiso 1 1 calc R U . . .
C48 C 0.7535(3) 1.08795(17) 0.44628(11) 0.0570(8) Uani 1 1 d . . . . .
H48A H 0.789070 1.142105 0.430690 0.085 Uiso 1 1 calc R U . . .
H48B H 0.780681 1.083883 0.480143 0.085 Uiso 1 1 calc R U . . .
H48C H 0.680161 1.086291 0.448332 0.085 Uiso 1 1 calc R U . . .
C49 C 0.66902(19) 0.67300(14) 0.17243(7) 0.0355(5) Uani 1 1 d . . . . .
H49A H 0.695250 0.706922 0.142619 0.053 Uiso 1 1 calc R U . . .
H49B H 0.594248 0.663188 0.173263 0.053 Uiso 1 1 calc R U . . .
H49C H 0.688851 0.617598 0.171144 0.053 Uiso 1 1 calc R U . . .
C50 C 0.33733(18) 0.83691(14) 0.12349(7) 0.0318(5) Uani 1 1 d . . . . .
H50 H 0.401107 0.877210 0.120812 0.038 Uiso 1 1 calc R U . . .
C51 C 0.26527(19) 0.82869(16) 0.08594(8) 0.0380(5) Uani 1 1 d . . . . .
H51 H 0.279878 0.863719 0.056807 0.046 Uiso 1 1 calc R U . . .
C52 C 0.1712(2) 0.77001(17) 0.08975(8) 0.0400(6) Uani 1 1 d . . . . .
H52 H 0.123370 0.765168 0.063010 0.048 Uiso 1 1 calc R U . . .
C53 C 0.14658(18) 0.71864(15) 0.13200(8) 0.0324(5) Uani 1 1 d . . . . .
H53 H 0.082004 0.679437 0.134663 0.039 Uiso 1 1 calc R U . . .
C54 C 0.02125(15) 0.58427(13) 0.38408(8) 0.0273(4) Uani 1 1 d . . . . .
H54A H -0.044414 0.550948 0.396717 0.041 Uiso 1 1 calc R U . . .
H54B H 0.012450 0.603653 0.349762 0.041 Uiso 1 1 calc R U . . .
H54C H 0.045569 0.634316 0.405767 0.041 Uiso 1 1 calc R U . . .
C55 C 0.06052(15) 0.44764(12) 0.35114(7) 0.0250(4) Uani 1 1 d . . . . .
H55A H -0.003867 0.414045 0.364991 0.038 Uiso 1 1 calc R U . . .
H55B H 0.111492 0.412291 0.350669 0.038 Uiso 1 1 calc R U . . .
H55C H 0.049043 0.465640 0.316822 0.038 Uiso 1 1 calc R U . . .
C56 C 0.36461(15) 0.21375(12) -0.02776(7) 0.0230(4) Uani 1 1 d . . . . .
C57 C 0.25904(15) 0.20434(12) -0.02210(7) 0.0225(4) Uani 1 1 d . . . . .
C58 C 0.19249(17) 0.15885(13) -0.05863(7) 0.0281(4) Uani 1 1 d . . . . .
H58 H 0.120564 0.152156 -0.055636 0.034 Uiso 1 1 calc R U . . .
C59 C 0.23404(18) 0.12402(13) -0.09904(7) 0.0309(5) Uani 1 1 d . . . . .
H59 H 0.189743 0.093250 -0.123958 0.037 Uiso 1 1 calc R U . . .
C60 C 0.33931(18) 0.13305(13) -0.10402(7) 0.0312(5) Uani 1 1 d . . . . .
H60 H 0.365575 0.107940 -0.131981 0.037 Uiso 1 1 calc R U . . .
C61 C 0.40603(17) 0.17821(13) -0.06865(7) 0.0292(4) Uani 1 1 d . . . . .
H61 H 0.477878 0.184887 -0.072052 0.035 Uiso 1 1 calc R U . . .
C62 C 0.30879(14) 0.27906(11) 0.04767(7) 0.0194(4) Uani 1 1 d . . . . .
C63 C 0.30185(14) 0.32298(11) 0.09542(7) 0.0199(4) Uani 1 1 d . . . . .
C64 C 0.39261(14) 0.35620(11) 0.12348(7) 0.0196(4) Uani 1 1 d . . . . .
C65 C 0.38082(14) 0.39801(11) 0.17009(7) 0.0203(4) Uani 1 1 d . . . . .
C66 C 0.28359(15) 0.40282(12) 0.18628(7) 0.0222(4) Uani 1 1 d . . . . .
H66 H 0.277582 0.431523 0.217024 0.027 Uiso 1 1 calc R U . . .
C67 C 0.19448(15) 0.36753(12) 0.15955(7) 0.0217(4) Uani 1 1 d . . . . .
C68 C 0.20615(15) 0.32821(12) 0.11394(7) 0.0220(4) Uani 1 1 d . . . . .
H68 H 0.146923 0.304104 0.094758 0.026 Uiso 1 1 calc R U . . .
C69 C 0.65073(14) 0.17445(11) 0.08808(6) 0.0164(3) Uani 1 1 d . . . . .
C70 C 0.62340(14) 0.09553(11) 0.06231(6) 0.0177(3) Uani 1 1 d . . . . .
C71 C 0.48329(14) 0.14048(11) 0.10751(6) 0.0170(3) Uani 1 1 d . . . . .
C72 C 0.46970(14) 0.43376(11) 0.20124(6) 0.0196(4) Uani 1 1 d . . . . .
C73 C 0.62791(14) 0.45899(11) 0.23409(6) 0.0192(4) Uani 1 1 d . . . . .
C74 C 0.58611(14) 0.51199(12) 0.26568(6) 0.0199(4) Uani 1 1 d . . . . .
C75 C 0.09050(15) 0.37184(13) 0.18251(7) 0.0262(4) Uani 1 1 d . . . . .
C76 C 0.07982(17) 0.32580(16) 0.23374(8) 0.0342(5) Uani 1 1 d . . . . .
H76A H 0.016020 0.331457 0.249893 0.051 Uiso 1 1 calc R U . . .
H76B H 0.137939 0.351894 0.255173 0.051 Uiso 1 1 calc R U . . .
H76C H 0.078703 0.264772 0.228762 0.051 Uiso 1 1 calc R U . . .
C77 C 0.38530(14) 0.18282(11) 0.17890(6) 0.0183(4) Uani 1 1 d . . . . .
C78 C 0.38601(14) 0.13900(11) 0.13200(6) 0.0180(3) Uani 1 1 d . . . . .
C79 C 0.29456(14) 0.08934(11) 0.11226(6) 0.0184(4) Uani 1 1 d . . . . .
H79 H 0.296230 0.062373 0.080550 0.022 Uiso 1 1 calc R U . . .
C80 C 0.20173(14) 0.07819(11) 0.13737(6) 0.0185(4) Uani 1 1 d . . . . .
C81 C 0.20341(14) 0.11497(12) 0.18511(7) 0.0197(4) Uani 1 1 d . . . . .
H81 H 0.141656 0.105344 0.203905 0.024 Uiso 1 1 calc R U . . .
C82 C 0.29161(14) 0.16498(12) 0.20617(6) 0.0197(4) Uani 1 1 d . . . . .
C83 C 0.69275(16) 0.45425(12) 0.09909(7) 0.0249(4) Uani 1 1 d . . . . .
H83 H 0.625323 0.459620 0.091431 0.030 Uiso 1 1 calc R U . . .
C85 C 0.8730(2) 0.5134(2) 0.09541(15) 0.0804(12) Uani 1 1 d . . . . .
H85A H 0.917267 0.570719 0.090518 0.121 Uiso 1 1 calc R U . . .
H85B H 0.895300 0.472268 0.073160 0.121 Uiso 1 1 calc R U . . .
H85C H 0.877389 0.495636 0.130434 0.121 Uiso 1 1 calc R U . . .
C86 C 0.65116(15) 0.23790(12) 0.24690(7) 0.0222(4) Uani 1 1 d . . . . .
H86 H 0.579463 0.223442 0.252751 0.027 Uiso 1 1 calc R U . . .
C87 C 0.82173(18) 0.23868(18) 0.27680(9) 0.0438(6) Uani 1 1 d . . . . .
H87A H 0.852141 0.265141 0.246844 0.053 Uiso 1 1 calc R U . . .
H87B H 0.863574 0.224873 0.302908 0.053 Uiso 1 1 calc R U . . .
C88 C 0.75267(14) 0.22004(12) 0.08897(6) 0.0192(4) Uani 1 1 d . . . . .
H88 H 0.771908 0.273356 0.106213 0.023 Uiso 1 1 calc R U . . .
C89 C 0.82499(14) 0.18584(12) 0.06417(6) 0.0212(4) Uani 1 1 d . . . . .
H89 H 0.894368 0.216738 0.063770 0.025 Uiso 1 1 calc R U . . .
C90 C 0.79738(15) 0.10624(12) 0.03961(6) 0.0213(4) Uani 1 1 d . . . . .
H90 H 0.848813 0.083299 0.023758 0.026 Uiso 1 1 calc R U . . .
C91 C 0.69686(14) 0.06051(12) 0.03802(6) 0.0200(4) Uani 1 1 d . . . . .
H91 H 0.678310 0.006981 0.020961 0.024 Uiso 1 1 calc R U . . .
C92 C 0.73099(15) 0.45584(12) 0.23939(7) 0.0222(4) Uani 1 1 d . . . . .
H92 H 0.761307 0.421546 0.217578 0.027 Uiso 1 1 calc R U . . .
C93 C 0.78734(15) 0.50396(12) 0.27719(7) 0.0241(4) Uani 1 1 d . . . . .
H93 H 0.857212 0.502297 0.281241 0.029 Uiso 1 1 calc R U . . .
C94 C 0.74435(16) 0.55488(12) 0.30953(7) 0.0255(4) Uani 1 1 d . . . . .
H94 H 0.784683 0.586148 0.335621 0.031 Uiso 1 1 calc R U . . .
C95 C 0.64363(15) 0.56022(12) 0.30393(6) 0.0221(4) Uani 1 1 d . . . . .
H95 H 0.614269 0.595621 0.325434 0.026 Uiso 1 1 calc R U . . .
C96 C 0.08453(18) 0.46551(15) 0.19000(10) 0.0380(5) Uani 1 1 d . . . . .
H96A H 0.019572 0.467534 0.206259 0.057 Uiso 1 1 calc R U . . .
H96B H 0.088701 0.494343 0.157305 0.057 Uiso 1 1 calc R U . . .
H96C H 0.141487 0.494723 0.211245 0.057 Uiso 1 1 calc R U . . .
C97 C 0.00101(16) 0.32724(15) 0.14920(8) 0.0305(4) Uani 1 1 d . . . . .
H97A H -0.063656 0.331907 0.164823 0.046 Uiso 1 1 calc R U . . .
H97B H 0.002286 0.266430 0.145364 0.046 Uiso 1 1 calc R U . . .
H97C H 0.007180 0.354857 0.116102 0.046 Uiso 1 1 calc R U . . .
C98 C 0.09987(14) 0.02768(12) 0.11594(7) 0.0204(4) Uani 1 1 d . . . . .
C99 C 0.11127(15) -0.00123(13) 0.06181(7) 0.0245(4) Uani 1 1 d . . . . .
H99A H 0.044541 -0.032381 0.049208 0.037 Uiso 1 1 calc R U . . .
H99B H 0.159469 -0.039082 0.060921 0.037 Uiso 1 1 calc R U . . .
H99C H 0.137086 0.049266 0.040656 0.037 Uiso 1 1 calc R U . . .
C100 C 0.28636(14) 0.20062(11) 0.25654(7) 0.0195(4) Uani 1 1 d . . . . .
C101 C 0.21868(16) 0.22586(13) 0.32938(7) 0.0246(4) Uani 1 1 d . . . . .
C102 C 0.31387(15) 0.28435(13) 0.33442(7) 0.0237(4) Uani 1 1 d . . . . .
C103 C 0.7537(3) 0.58814(17) 0.05356(11) 0.0561(7) Uani 1 1 d . . . . .
H10A H 0.788766 0.642247 0.069330 0.084 Uiso 1 1 calc R U . . .
H10B H 0.680297 0.586302 0.051226 0.084 Uiso 1 1 calc R U . . .
H10C H 0.781442 0.584364 0.019792 0.084 Uiso 1 1 calc R U . . .
C104 C 0.66912(19) 0.17315(14) 0.32757(8) 0.0356(5) Uani 1 1 d . . . . .
H10D H 0.697760 0.205934 0.357385 0.053 Uiso 1 1 calc R U . . .
H10E H 0.686338 0.116676 0.328141 0.053 Uiso 1 1 calc R U . . .
H10F H 0.594578 0.165626 0.327509 0.053 Uiso 1 1 calc R U . . .
C105 C 0.06055(15) -0.05223(12) 0.14893(7) 0.0253(4) Uani 1 1 d . . . . .
H10G H -0.003923 -0.085738 0.135132 0.038 Uiso 1 1 calc R U . . .
H10H H 0.049162 -0.034094 0.183230 0.038 Uiso 1 1 calc R U . . .
H10I H 0.111376 -0.087707 0.149430 0.038 Uiso 1 1 calc R U . . .
C106 C 0.02108(15) 0.08419(13) 0.11601(8) 0.0274(4) Uani 1 1 d . . . . .
H10J H -0.044653 0.050718 0.103559 0.041 Uiso 1 1 calc R U . . .
H10K H 0.045107 0.134138 0.094198 0.041 Uiso 1 1 calc R U . . .
H10L H 0.012542 0.103731 0.150317 0.041 Uiso 1 1 calc R U . . .
C107 C 0.14652(18) 0.21869(15) 0.36808(8) 0.0325(5) Uani 1 1 d . . . . .
H107 H 0.081911 0.179522 0.365450 0.039 Uiso 1 1 calc R U . . .
C108 C 0.1713(2) 0.26982(17) 0.41018(8) 0.0406(6) Uani 1 1 d . . . . .
H108 H 0.123501 0.264833 0.436952 0.049 Uiso 1 1 calc R U . . .
C109 C 0.26529(19) 0.32864(16) 0.41412(8) 0.0384(5) Uani 1 1 d . . . . .
H109 H 0.279745 0.363534 0.443301 0.046 Uiso 1 1 calc R U . . .
C110 C 0.33744(18) 0.33710(14) 0.37657(7) 0.0311(5) Uani 1 1 d . . . . .
H110 H 0.401145 0.377498 0.379257 0.037 Uiso 1 1 calc R U . . .

loop_
_atom_site_aniso_label
_atom_site_aniso_U_11
_atom_site_aniso_U_22
_atom_site_aniso_U_33
_atom_site_aniso_U_23
_atom_site_aniso_U_13
_atom_site_aniso_U_12
Ni1 0.01753(12) 0.01472(11) 0.01752(11) 0.00251(8) 0.00238(8) 0.00245(9)
Ni2 0.01753(12) 0.01470(11) 0.01754(11) -0.00280(8) -0.00202(8) 0.00232(9)
S1 0.0234(2) 0.0237(2) 0.0199(2) 0.00426(17) 0.00468(17) 0.00648(19)
S2 0.0238(2) 0.0206(2) 0.0225(2) 0.00723(17) 0.00315(17) 0.00585(19)
S3 0.0193(2) 0.0166(2) 0.0197(2) 0.00357(16) 0.00024(16) 0.00204(17)
S4 0.0251(2) 0.0225(2) 0.0192(2) 0.00478(17) 0.00249(17) 0.00116(19)
S5 0.0234(2) 0.0237(2) 0.0200(2) -0.00467(17) -0.00433(17) 0.00673(19)
S6 0.0192(2) 0.0164(2) 0.0198(2) -0.00389(16) 0.00007(16) 0.00200(17)
S7 0.0235(2) 0.0205(2) 0.0227(2) -0.00753(17) -0.00260(17) 0.00583(19)
S8 0.0251(2) 0.0226(2) 0.0191(2) -0.00516(17) -0.00221(17) 0.00109(19)
O1 0.0195(7) 0.0215(7) 0.0196(6) 0.0030(5) 0.0032(5) 0.0042(5)
O2 0.0198(7) 0.0208(7) 0.0186(6) 0.0039(5) 0.0021(5) 0.0008(5)
O3 0.0219(7) 0.0178(6) 0.0248(6) -0.0007(5) 0.0017(5) 0.0023(5)
O4 0.0220(7) 0.0197(7) 0.0216(6) 0.0010(5) 0.0035(5) 0.0026(5)
O5 0.0198(7) 0.0211(7) 0.0200(6) -0.0032(5) -0.0025(5) 0.0053(5)
O6 0.0194(7) 0.0205(7) 0.0192(6) -0.0042(5) -0.0016(5) 0.0003(5)
O7 0.0216(7) 0.0180(6) 0.0249(6) 0.0000(5) -0.0009(5) 0.0029(5)
O8 0.0212(7) 0.0200(7) 0.0213(6) -0.0010(5) -0.0025(5) 0.0022(5)
N1 0.0253(9) 0.0200(8) 0.0198(7) 0.0002(6) 0.0048(6) 0.0032(7)
N2 0.0203(8) 0.0173(7) 0.0184(7) 0.0019(6) 0.0018(6) 0.0027(6)
N3 0.0178(7) 0.0155(7) 0.0162(7) -0.0006(5) 0.0014(5) 0.0026(6)
N4 0.0291(9) 0.0287(9) 0.0222(8) -0.0019(7) 0.0043(7) 0.0056(7)
N5 0.0275(9) 0.0209(8) 0.0209(8) 0.0020(6) -0.0027(6) 0.0031(7)
N6 0.0253(9) 0.0199(8) 0.0211(7) -0.0009(6) -0.0045(6) 0.0026(7)
N7 0.0172(7) 0.0156(7) 0.0165(7) 0.0001(5) -0.0012(5) 0.0026(6)
N8 0.0196(8) 0.0166(7) 0.0186(7) -0.0024(6) -0.0023(6) 0.0027(6)
N9 0.0293(9) 0.0276(9) 0.0225(8) 0.0003(6) -0.0040(7) 0.0056(7)
N10 0.0275(9) 0.0215(8) 0.0209(8) -0.0024(6) 0.0030(6) 0.0036(7)
N17 0.0400(11) 0.0234(9) 0.0377(10) -0.0087(7) 0.0003(8) 0.0015(8)
N18 0.0402(11) 0.0228(9) 0.0378(10) 0.0083(7) -0.0007(8) 0.0007(8)
C1 0.0327(11) 0.0184(9) 0.0190(9) 0.0003(7) 0.0070(7) 0.0051(8)
C2 0.0372(12) 0.0260(10) 0.0250(10) 0.0020(8) 0.0015(8) 0.0078(9)
C3 0.0466(13) 0.0243(10) 0.0218(9) 0.0046(8) 0.0026(9) 0.0070(9)
C4 0.0451(13) 0.0227(10) 0.0208(9) 0.0024(7) 0.0078(8) -0.0019(9)
C5 0.0316(11) 0.0235(10) 0.0235(9) -0.0007(7) 0.0062(8) -0.0019(8)
C6 0.0311(11) 0.0157(9) 0.0193(8) -0.0015(7) 0.0044(7) 0.0018(8)
C7 0.0225(9) 0.0160(9) 0.0220(9) -0.0021(7) 0.0039(7) 0.0046(7)
C8 0.0232(10) 0.0151(9) 0.0212(9) 0.0015(7) 0.0046(7) 0.0055(7)
C9 0.0208(9) 0.0180(9) 0.0260(9) 0.0019(7) 0.0070(7) 0.0046(7)
C10 0.0227(10) 0.0183(9) 0.0268(9) 0.0019(7) 0.0036(7) 0.0066(8)
C11 0.0251(10) 0.0193(9) 0.0231(9) 0.0046(7) 0.0021(7) 0.0062(8)
C12 0.0229(10) 0.0160(9) 0.0221(9) 0.0020(7) 0.0047(7) 0.0046(7)
C13 0.0212(9) 0.0146(8) 0.0219(9) -0.0008(7) 0.0026(7) 0.0049(7)
C14 0.0225(10) 0.0271(10) 0.0291(10) 0.0065(8) 0.0026(8) 0.0072(8)
C15 0.0221(10) 0.0375(12) 0.0335(11) 0.0070(9) 0.0025(8) 0.0080(9)
C16 0.0260(10) 0.0147(8) 0.0187(8) 0.0022(6) 0.0005(7) 0.0054(7)
C17 0.0238(10) 0.0159(9) 0.0195(8) 0.0009(7) 0.0021(7) 0.0024(7)
C18 0.0229(9) 0.0138(8) 0.0181(8) 0.0000(6) 0.0018(7) 0.0006(7)
C19 0.0219(9) 0.0150(8) 0.0154(8) 0.0006(6) 0.0035(6) 0.0043(7)
C20 0.0210(9) 0.0174(9) 0.0142(8) -0.0021(6) 0.0016(6) 0.0024(7)
C21 0.0205(9) 0.0163(8) 0.0137(8) -0.0030(6) 0.0012(6) 0.0056(7)
C22 0.0256(11) 0.0485(14) 0.0304(11) 0.0026(9) 0.0009(8) 0.0057(10)
C23 0.0281(12) 0.0328(12) 0.0562(14) 0.0124(10) -0.0034(10) 0.0113(10)
C24 0.0298(10) 0.0188(9) 0.0169(8) 0.0039(7) 0.0027(7) 0.0034(8)
C25 0.0329(11) 0.0215(10) 0.0188(9) 0.0034(7) 0.0073(7) -0.0001(8)
C26 0.0226(10) 0.0239(10) 0.0254(9) 0.0015(7) 0.0066(7) 0.0023(8)
C27 0.0241(10) 0.0182(9) 0.0226(9) 0.0028(7) 0.0022(7) 0.0029(8)
C28 0.0202(9) 0.0153(8) 0.0186(8) 0.0001(6) 0.0034(7) 0.0029(7)
C29 0.0217(9) 0.0169(9) 0.0197(8) 0.0010(7) 0.0006(7) 0.0029(7)
C30 0.0191(9) 0.0194(9) 0.0205(8) -0.0003(7) -0.0012(7) 0.0031(7)
C31 0.0201(9) 0.0147(8) 0.0197(8) 0.0012(6) 0.0028(7) 0.0017(7)
C32 0.0213(9) 0.0173(9) 0.0176(8) 0.0017(6) 0.0025(7) 0.0047(7)
C33 0.0200(9) 0.0161(9) 0.0186(8) -0.0003(6) 0.0012(7) 0.0032(7)
C34 0.0307(11) 0.0236(10) 0.0222(9) 0.0003(7) 0.0007(8) 0.0078(8)
C36 0.0334(16) 0.077(2) 0.119(3) -0.058(2) 0.0149(17) -0.0174(15)
C37 0.0231(10) 0.0192(9) 0.0231(9) 0.0036(7) 0.0031(7) 0.0036(8)
C38 0.0292(12) 0.0624(17) 0.0357(12) -0.0025(11) 0.0098(9) 0.0121(11)
C39 0.0254(10) 0.0209(9) 0.0141(8) 0.0016(6) 0.0012(7) 0.0065(8)
C40 0.0221(9) 0.0177(9) 0.0174(8) -0.0013(6) 0.0022(7) 0.0029(7)
C41 0.0199(9) 0.0241(10) 0.0178(8) -0.0028(7) 0.0016(7) 0.0027(8)
C42 0.0245(10) 0.0287(10) 0.0138(8) -0.0005(7) -0.0010(7) 0.0102(8)
C43 0.0218(9) 0.0162(9) 0.0212(9) 0.0004(7) 0.0025(7) 0.0028(7)
C44 0.0313(11) 0.0238(10) 0.0200(9) 0.0007(7) 0.0019(7) 0.0110(8)
C45 0.0318(11) 0.0228(10) 0.0202(9) 0.0010(7) 0.0001(8) 0.0091(8)
C46 0.0179(9) 0.0198(9) 0.0206(9) 0.0013(7) 0.0011(7) 0.0012(7)
C47 0.0205(10) 0.0293(10) 0.0204(9) 0.0033(7) 0.0046(7) -0.0001(8)
C48 0.081(2) 0.0342(14) 0.0581(16) -0.0223(12) -0.0154(15) 0.0178(14)
C49 0.0510(14) 0.0309(12) 0.0228(10) -0.0039(8) 0.0046(9) 0.0051(10)
C50 0.0397(13) 0.0329(12) 0.0258(10) 0.0089(8) 0.0097(9) 0.0148(10)
C51 0.0500(15) 0.0467(14) 0.0234(10) 0.0144(9) 0.0080(9) 0.0238(12)
C52 0.0496(15) 0.0542(15) 0.0225(10) 0.0048(10) -0.0062(9) 0.0252(12)
C53 0.0349(12) 0.0355(12) 0.0278(10) 0.0019(9) -0.0058(9) 0.0102(10)
C54 0.0209(10) 0.0283(11) 0.0323(10) 0.0041(8) 0.0047(8) 0.0046(8)
C55 0.0254(10) 0.0226(10) 0.0236(9) 0.0010(7) 0.0020(7) -0.0017(8)
C56 0.0312(11) 0.0179(9) 0.0198(9) -0.0009(7) -0.0065(7) 0.0056(8)
C57 0.0308(11) 0.0164(9) 0.0192(8) 0.0007(7) -0.0041(7) 0.0034(8)
C58 0.0329(11) 0.0237(10) 0.0237(9) 0.0000(8) -0.0061(8) -0.0024(9)
C59 0.0438(13) 0.0231(10) 0.0209(9) -0.0032(7) -0.0077(8) -0.0024(9)
C60 0.0468(13) 0.0254(10) 0.0210(9) -0.0038(8) -0.0012(9) 0.0073(10)
C61 0.0370(12) 0.0274(11) 0.0243(10) -0.0037(8) -0.0014(8) 0.0094(9)
C62 0.0228(9) 0.0153(9) 0.0206(8) 0.0008(7) -0.0032(7) 0.0048(7)
C63 0.0232(10) 0.0153(9) 0.0216(9) -0.0007(7) -0.0040(7) 0.0055(7)
C64 0.0222(10) 0.0151(9) 0.0217(9) 0.0007(7) -0.0031(7) 0.0050(7)
C65 0.0222(10) 0.0154(9) 0.0230(9) -0.0020(7) -0.0035(7) 0.0039(7)
C66 0.0261(10) 0.0182(9) 0.0232(9) -0.0054(7) -0.0025(7) 0.0067(8)
C67 0.0225(10) 0.0182(9) 0.0256(9) -0.0022(7) -0.0021(7) 0.0072(8)
C68 0.0218(10) 0.0178(9) 0.0269(9) -0.0030(7) -0.0065(7) 0.0059(7)
C69 0.0207(9) 0.0158(8) 0.0134(7) 0.0029(6) -0.0013(6) 0.0053(7)
C70 0.0198(9) 0.0175(9) 0.0151(8) 0.0019(6) -0.0004(6) 0.0029(7)
C71 0.0214(9) 0.0155(8) 0.0146(8) -0.0008(6) -0.0023(6) 0.0051(7)
C72 0.0248(10) 0.0150(8) 0.0186(8) -0.0027(6) 0.0001(7) 0.0039(7)
C73 0.0236(10) 0.0151(8) 0.0176(8) -0.0005(6) -0.0006(7) 0.0016(7)
C74 0.0232(10) 0.0165(9) 0.0193(8) -0.0006(7) -0.0016(7) 0.0027(7)
C75 0.0214(10) 0.0273(10) 0.0301(10) -0.0078(8) -0.0022(8) 0.0058(8)
C76 0.0243(11) 0.0472(14) 0.0301(11) -0.0033(9) -0.0004(8) 0.0060(10)
C77 0.0212(9) 0.0149(8) 0.0183(8) -0.0001(6) -0.0027(7) 0.0033(7)
C78 0.0197(9) 0.0160(8) 0.0181(8) -0.0001(6) -0.0005(7) 0.0038(7)
C79 0.0220(9) 0.0159(8) 0.0171(8) -0.0017(6) -0.0015(7) 0.0041(7)
C80 0.0189(9) 0.0159(9) 0.0199(8) -0.0011(7) -0.0020(7) 0.0024(7)
C81 0.0192(9) 0.0191(9) 0.0202(8) 0.0001(7) 0.0014(7) 0.0026(7)
C82 0.0228(10) 0.0177(9) 0.0183(8) -0.0012(7) 0.0002(7) 0.0039(7)
C83 0.0305(11) 0.0228(10) 0.0227(9) -0.0013(7) 0.0005(8) 0.0085(8)
C85 0.0330(16) 0.077(2) 0.118(3) 0.057(2) -0.0134(17) -0.0166(15)
C86 0.0229(10) 0.0197(9) 0.0236(9) -0.0041(7) -0.0033(7) 0.0044(8)
C87 0.0270(12) 0.0700(18) 0.0347(12) 0.0051(11) -0.0091(9) 0.0112(12)
C88 0.0223(9) 0.0173(9) 0.0172(8) 0.0019(6) -0.0019(7) 0.0027(7)
C89 0.0195(9) 0.0257(10) 0.0172(8) 0.0028(7) -0.0012(7) 0.0030(8)
C90 0.0236(10) 0.0287(10) 0.0138(8) -0.0005(7) 0.0007(7) 0.0104(8)
C91 0.0252(10) 0.0216(9) 0.0133(8) -0.0016(6) -0.0002(7) 0.0056(8)
C92 0.0248(10) 0.0183(9) 0.0228(9) -0.0027(7) -0.0018(7) 0.0035(8)
C93 0.0225(10) 0.0227(10) 0.0259(9) -0.0019(7) -0.0060(7) 0.0024(8)
C94 0.0320(11) 0.0227(10) 0.0187(9) -0.0033(7) -0.0067(7) -0.0001(8)
C95 0.0296(10) 0.0181(9) 0.0174(8) -0.0035(7) -0.0016(7) 0.0032(8)
C96 0.0289(12) 0.0323(12) 0.0551(14) -0.0124(10) 0.0023(10) 0.0120(10)
C97 0.0214(10) 0.0378(12) 0.0327(11) -0.0076(9) -0.0035(8) 0.0078(9)
C98 0.0185(9) 0.0204(9) 0.0208(9) -0.0024(7) -0.0018(7) 0.0014(7)
C99 0.0216(10) 0.0293(10) 0.0200(9) -0.0048(7) -0.0040(7) 0.0002(8)
C100 0.0215(9) 0.0148(8) 0.0213(9) -0.0012(7) -0.0018(7) 0.0020(7)
C101 0.0324(11) 0.0238(10) 0.0193(9) -0.0014(7) 0.0002(7) 0.0100(8)
C102 0.0292(11) 0.0231(10) 0.0205(9) -0.0014(7) -0.0017(7) 0.0093(8)
C103 0.079(2) 0.0335(14) 0.0581(16) 0.0213(12) 0.0165(15) 0.0181(14)
C104 0.0512(14) 0.0301(11) 0.0236(10) 0.0029(8) -0.0047(9) 0.0053(10)
C105 0.0256(10) 0.0230(10) 0.0239(9) -0.0002(7) -0.0016(7) -0.0016(8)
C106 0.0222(10) 0.0280(11) 0.0322(10) -0.0034(8) -0.0040(8) 0.0060(8)
C107 0.0355(12) 0.0358(12) 0.0272(10) -0.0010(9) 0.0065(9) 0.0101(10)
C108 0.0495(15) 0.0555(15) 0.0227(10) -0.0073(10) 0.0061(9) 0.0244(12)
C109 0.0501(15) 0.0474(14) 0.0240(10) -0.0159(9) -0.0070(9) 0.0242(12)
C110 0.0393(12) 0.0319(11) 0.0251(10) -0.0091(8) -0.0083(8) 0.0142(10)

loop_
_atom_type_symbol
_atom_type_description
_atom_type_scat_dispersion_real
_atom_type_scat_dispersion_imag
_atom_type_scat_source
C C 0.0033 0.0016 'International Tables Vol C Tables 4.2.6.8 and 6.1.1.4'
H H 0.0000 0.0000 'International Tables Vol C Tables 4.2.6.8 and 6.1.1.4'
N N 0.0061 0.0033 'International Tables Vol C Tables 4.2.6.8 and 6.1.1.4'
Ni Ni 0.3393 1.1124 'International Tables Vol C Tables 4.2.6.8 and 6.1.1.4'
O O 0.0106 0.0060 'International Tables Vol C Tables 4.2.6.8 and 6.1.1.4'
S S 0.1246 0.1234 'International Tables Vol C Tables 4.2.6.8 and 6.1.1.4'

loop_
_geom_angle_atom_site_label_1
_geom_angle_atom_site_label_2
_geom_angle_atom_site_label_3
_geom_angle
_geom_angle_site_symmetry_1
_geom_angle_site_symmetry_3
_geom_angle_publ_flag
O1 Ni1 O3 90.51(5) . . ?
O1 Ni1 O4 176.94(5) . . ?
O1 Ni1 N2 84.61(5) . . ?
O1 Ni1 N3 89.88(5) . . ?
O2 Ni1 O1 95.67(5) . . ?
O2 Ni1 O3 171.97(5) . . ?
O2 Ni1 O4 87.21(5) . . ?
O2 Ni1 N2 88.53(6) . . ?
O2 Ni1 N3 85.64(5) . . ?
O3 Ni1 O4 86.53(5) . . ?
N2 Ni1 O3 86.94(6) . . ?
N2 Ni1 O4 94.45(5) . . ?
N3 Ni1 O3 99.54(5) . . ?
N3 Ni1 O4 91.38(5) . . ?
N3 Ni1 N2 171.55(6) . . ?
O5 Ni2 O7 90.49(5) . . ?
O5 Ni2 O8 176.91(5) . . ?
O5 Ni2 N7 89.93(5) . . ?
O5 Ni2 N8 84.58(5) . . ?
O6 Ni2 O5 95.60(5) . . ?
O6 Ni2 O7 172.04(5) . . ?
O6 Ni2 O8 87.29(5) . . ?
O6 Ni2 N7 85.63(5) . . ?
O6 Ni2 N8 88.52(6) . . ?
O7 Ni2 O8 86.53(5) . . ?
O7 Ni2 N8 86.95(6) . . ?
N7 Ni2 O7 99.53(5) . . ?
N7 Ni2 O8 91.39(5) . . ?
N7 Ni2 N8 171.56(6) . . ?
N8 Ni2 O8 94.41(5) . . ?
C1 S1 C7 89.09(9) . . ?
C17 S2 C16 89.54(9) . . ?
C20 S3 C19 90.05(9) . . ?
C44 S4 C43 88.77(9) . . ?
C56 S5 C62 89.21(9) . . ?
C70 S6 C71 90.08(8) . . ?
C74 S7 C72 89.50(9) . . ?
C102 S8 C100 88.92(9) . . ?
C13 O1 Ni1 117.83(11) . . ?
C28 O2 Ni1 124.21(11) . . ?
C34 O3 Ni1 120.91(13) . . ?
C37 O4 Ni1 119.72(12) . . ?
C64 O5 Ni2 117.95(11) . . ?
C77 O6 Ni2 124.27(11) . . ?
C83 O7 Ni2 120.92(13) . . ?
C86 O8 Ni2 119.73(12) . . ?
C7 N1 C6 111.10(16) . . ?
C16 N2 Ni1 119.75(12) . . ?
C16 N2 C18 111.91(15) . . ?
C18 N2 Ni1 127.03(12) . . ?
C19 N3 Ni1 120.95(12) . . ?
C19 N3 C21 111.93(15) . . ?
C21 N3 Ni1 127.11(12) . . ?
C37 N4 C38 121.34(17) . . ?
C37 N4 C49 120.94(18) . . ?
C38 N4 C49 117.56(18) . . ?
C43 N5 C45 110.83(16) . . ?
C62 N6 C57 110.93(16) . . ?
C69 N7 Ni2 127.17(11) . . ?
C71 N7 Ni2 120.98(12) . . ?
C71 N7 C69 111.84(15) . . ?
C72 N8 Ni2 119.70(12) . . ?
C72 N8 C73 112.05(15) . . ?
C73 N8 Ni2 126.93(12) . . ?
C86 N9 C87 121.41(18) . . ?
C86 N9 C104 120.96(18) . . ?
C87 N9 C104 117.47(18) . . ?
C100 N10 C101 110.90(16) . . ?
C34 N17 C36 120.8(2) . . ?
C34 N17 C48 122.1(2) . . ?
C36 N17 C48 117.1(2) . . ?
C83 N18 C85 120.8(2) . . ?
C83 N18 C103 122.3(2) . . ?
C85 N18 C103 116.9(2) . . ?
C2 C1 S1 128.54(17) . . ?
C6 C1 S1 109.94(14) . . ?
C6 C1 C2 121.51(18) . . ?
C1 C2 H2 120.9 . . ?
C3 C2 C1 118.1(2) . . ?
C3 C2 H2 120.9 . . ?
C2 C3 H3 119.6 . . ?
C2 C3 C4 120.78(19) . . ?
C4 C3 H3 119.6 . . ?
C3 C4 H4 119.3 . . ?
C5 C4 C3 121.42(19) . . ?
C5 C4 H4 119.3 . . ?
C4 C5 H5 120.7 . . ?
C4 C5 C6 118.6(2) . . ?
C6 C5 H5 120.7 . . ?
N1 C6 C1 114.96(16) . . ?
N1 C6 C5 125.47(19) . . ?
C1 C6 C5 119.58(18) . . ?
N1 C7 S1 114.91(14) . . ?
N1 C7 C8 123.91(17) . . ?
C8 C7 S1 121.17(14) . . ?
C9 C8 C7 119.60(16) . . ?
C9 C8 C13 120.74(16) . . ?
C13 C8 C7 119.57(17) . . ?
C8 C9 H9 118.7 . . ?
C10 C9 C8 122.53(17) . . ?
C10 C9 H9 118.7 . . ?
C9 C10 C11 116.61(17) . . ?
C9 C10 C14 124.37(17) . . ?
C11 C10 C14 119.00(16) . . ?
C10 C11 H11 118.4 . . ?
C12 C11 C10 123.29(17) . . ?
C12 C11 H11 118.4 . . ?
C11 C12 C13 119.82(17) . . ?
C11 C12 C16 119.62(16) . . ?
C13 C12 C16 120.55(17) . . ?
O1 C13 C8 120.33(16) . . ?
O1 C13 C12 122.72(16) . . ?
C8 C13 C12 116.95(16) . . ?
C10 C14 C22 108.43(16) . . ?
C15 C14 C10 111.89(16) . . ?
C15 C14 C22 108.29(17) . . ?
C23 C14 C10 110.08(17) . . ?
C23 C14 C15 108.70(17) . . ?
C23 C14 C22 109.41(18) . . ?
C14 C15 H15A 109.5 . . ?
C14 C15 H15B 109.5 . . ?
C14 C15 H15C 109.5 . . ?
H15A C15 H15B 109.5 . . ?
H15A C15 H15C 109.5 . . ?
H15B C15 H15C 109.5 . . ?
N2 C16 S2 114.26(13) . . ?
N2 C16 C12 126.01(16) . . ?
C12 C16 S2 119.72(14) . . ?
C18 C17 S2 109.91(13) . . ?
C24 C17 S2 128.49(15) . . ?
C24 C17 C18 121.57(18) . . ?
N2 C18 C17 114.30(16) . . ?
N2 C18 C27 125.98(16) . . ?
C17 C18 C27 119.72(16) . . ?
N3 C19 S3 113.98(13) . . ?
N3 C19 C33 127.41(16) . . ?
C33 C19 S3 118.36(13) . . ?
C21 C20 S3 109.56(13) . . ?
C39 C20 S3 129.03(14) . . ?
C39 C20 C21 121.30(17) . . ?
N3 C21 C20 114.47(16) . . ?
C40 C21 N3 125.55(16) . . ?
C40 C21 C20 119.91(16) . . ?
C14 C22 H22A 109.5 . . ?
C14 C22 H22B 109.5 . . ?
C14 C22 H22C 109.5 . . ?
H22A C22 H22B 109.5 . . ?
H22A C22 H22C 109.5 . . ?
H22B C22 H22C 109.5 . . ?
C14 C23 H23A 109.5 . . ?
C14 C23 H23B 109.5 . . ?
C14 C23 H23C 109.5 . . ?
H23A C23 H23B 109.5 . . ?
H23A C23 H23C 109.5 . . ?
H23B C23 H23C 109.5 . . ?
C17 C24 H24 120.9 . . ?
C25 C24 C17 118.23(17) . . ?
C25 C24 H24 120.9 . . ?
C24 C25 H25 119.7 . . ?
C24 C25 C26 120.65(17) . . ?
C26 C25 H25 119.7 . . ?
C25 C26 H26 119.2 . . ?
C27 C26 C25 121.56(19) . . ?
C27 C26 H26 119.2 . . ?
C18 C27 H27 120.9 . . ?
C26 C27 C18 118.23(17) . . ?
C26 C27 H27 120.9 . . ?
O2 C28 C29 119.93(16) . . ?
O2 C28 C33 123.22(16) . . ?
C29 C28 C33 116.81(16) . . ?
C28 C29 C43 120.49(16) . . ?
C30 C29 C28 120.63(16) . . ?
C30 C29 C43 118.88(16) . . ?
C29 C30 H30 118.7 . . ?
C29 C30 C31 122.60(17) . . ?
C31 C30 H30 118.7 . . ?
C30 C31 C46 119.12(16) . . ?
C32 C31 C30 117.02(16) . . ?
C32 C31 C46 123.86(16) . . ?
C31 C32 H32 118.7 . . ?
C31 C32 C33 122.52(16) . . ?
C33 C32 H32 118.7 . . ?
C28 C33 C19 119.27(16) . . ?
C32 C33 C19 120.62(16) . . ?
C32 C33 C28 119.90(16) . . ?
O3 C34 N17 124.5(2) . . ?
O3 C34 H34 117.7 . . ?
N17 C34 H34 117.7 . . ?
N17 C36 H36A 109.5 . . ?
N17 C36 H36B 109.5 . . ?
N17 C36 H36C 109.5 . . ?
H36A C36 H36B 109.5 . . ?
H36A C36 H36C 109.5 . . ?
H36B C36 H36C 109.5 . . ?
O4 C37 N4 124.60(18) . . ?
O4 C37 H37 117.7 . . ?
N4 C37 H37 117.7 . . ?
N4 C38 H38A 109.5 . . ?
N4 C38 H38B 109.5 . . ?
N4 C38 H38C 109.5 . . ?
H38A C38 H38B 109.5 . . ?
H38A C38 H38C 109.5 . . ?
H38B C38 H38C 109.5 . . ?
C20 C39 H39 121.1 . . ?
C42 C39 C20 117.89(17) . . ?
C42 C39 H39 121.1 . . ?
C21 C40 H40 120.6 . . ?
C41 C40 C21 118.72(17) . . ?
C41 C40 H40 120.6 . . ?
C40 C41 H41 119.6 . . ?
C40 C41 C42 120.88(17) . . ?
C42 C41 H41 119.6 . . ?
C39 C42 C41 121.29(17) . . ?
C39 C42 H42 119.4 . . ?
C41 C42 H42 119.4 . . ?
N5 C43 S4 115.53(14) . . ?
N5 C43 C29 122.63(17) . . ?
C29 C43 S4 121.81(14) . . ?
C45 C44 S4 109.72(14) . . ?
C50 C44 S4 128.59(17) . . ?
C50 C44 C45 121.69(19) . . ?
N5 C45 C44 115.09(17) . . ?
N5 C45 C53 125.48(19) . . ?
C53 C45 C44 119.42(18) . . ?
C31 C46 C54 109.99(15) . . ?
C31 C46 C55 108.69(15) . . ?
C47 C46 C31 111.82(15) . . ?
C47 C46 C54 107.87(15) . . ?
C47 C46 C55 108.73(15) . . ?
C54 C46 C55 109.72(16) . . ?
C46 C47 H47A 109.5 . . ?
C46 C47 H47B 109.5 . . ?
C46 C47 H47C 109.5 . . ?
H47A C47 H47B 109.5 . . ?
H47A C47 H47C 109.5 . . ?
H47B C47 H47C 109.5 . . ?
N17 C48 H48A 109.5 . . ?
N17 C48 H48B 109.5 . . ?
N17 C48 H48C 109.5 . . ?
H48A C48 H48B 109.5 . . ?
H48A C48 H48C 109.5 . . ?
H48B C48 H48C 109.5 . . ?
N4 C49 H49A 109.5 . . ?
N4 C49 H49B 109.5 . . ?
N4 C49 H49C 109.5 . . ?
H49A C49 H49B 109.5 . . ?
H49A C49 H49C 109.5 . . ?
H49B C49 H49C 109.5 . . ?
C44 C50 H50 121.1 . . ?
C51 C50 C44 117.9(2) . . ?
C51 C50 H50 121.1 . . ?
C50 C51 H51 119.3 . . ?
C50 C51 C52 121.4(2) . . ?
C52 C51 H51 119.3 . . ?
C51 C52 H52 119.5 . . ?
C53 C52 C51 121.0(2) . . ?
C53 C52 H52 119.5 . . ?
C45 C53 H53 120.7 . . ?
C52 C53 C45 118.7(2) . . ?
C52 C53 H53 120.7 . . ?
C46 C54 H54A 109.5 . . ?
C46 C54 H54B 109.5 . . ?
C46 C54 H54C 109.5 . . ?
H54A C54 H54B 109.5 . . ?
H54A C54 H54C 109.5 . . ?
H54B C54 H54C 109.5 . . ?
C46 C55 H55A 109.5 . . ?
C46 C55 H55B 109.5 . . ?
C46 C55 H55C 109.5 . . ?
H55A C55 H55B 109.5 . . ?
H55A C55 H55C 109.5 . . ?
H55B C55 H55C 109.5 . . ?
C57 C56 S5 109.68(14) . . ?
C57 C56 C61 121.71(18) . . ?
C61 C56 S5 128.60(16) . . ?
N6 C57 C56 115.21(16) . . ?
N6 C57 C58 125.41(19) . . ?
C56 C57 C58 119.38(18) . . ?
C57 C58 H58 120.7 . . ?
C59 C58 C57 118.6(2) . . ?
C59 C58 H58 120.7 . . ?
C58 C59 H59 119.2 . . ?
C58 C59 C60 121.52(18) . . ?
C60 C59 H59 119.2 . . ?
C59 C60 H60 119.6 . . ?
C61 C60 C59 120.71(19) . . ?
C61 C60 H60 119.6 . . ?
C56 C61 H61 121.0 . . ?
C60 C61 C56 118.1(2) . . ?
C60 C61 H61 121.0 . . ?
N6 C62 S5 114.97(14) . . ?
N6 C62 C63 123.76(17) . . ?
C63 C62 S5 121.26(14) . . ?
C64 C63 C62 119.45(17) . . ?
C68 C63 C62 119.60(16) . . ?
C68 C63 C64 120.88(16) . . ?
O5 C64 C63 120.48(16) . . ?
O5 C64 C65 122.66(16) . . ?
C63 C64 C65 116.86(17) . . ?
C64 C65 C72 120.50(17) . . ?
C66 C65 C64 119.76(16) . . ?
C66 C65 C72 119.72(16) . . ?
C65 C66 H66 118.4 . . ?
C65 C66 C67 123.20(17) . . ?
C67 C66 H66 118.4 . . ?
C66 C67 C75 118.82(16) . . ?
C68 C67 C66 116.97(17) . . ?
C68 C67 C75 124.19(17) . . ?
C63 C68 H68 118.9 . . ?
C67 C68 C63 122.27(17) . . ?
C67 C68 H68 118.9 . . ?
N7 C69 C70 114.43(15) . . ?
C88 C69 N7 125.43(16) . . ?
C88 C69 C70 120.07(16) . . ?
C69 C70 S6 109.60(13) . . ?
C91 C70 S6 129.05(14) . . ?
C91 C70 C69 121.24(17) . . ?
N7 C71 S6 114.03(13) . . ?
N7 C71 C78 127.31(16) . . ?
C78 C71 S6 118.42(13) . . ?
N8 C72 S7 114.18(13) . . ?
N8 C72 C65 126.12(16) . . ?
C65 C72 S7 119.69(14) . . ?
N8 C73 C92 126.17(16) . . ?
C74 C73 N8 114.14(16) . . ?
C74 C73 C92 119.68(16) . . ?
C73 C74 S7 110.05(13) . . ?
C73 C74 C95 121.63(18) . . ?
C95 C74 S7 128.29(15) . . ?
C67 C75 C76 108.52(16) . . ?
C96 C75 C67 110.12(17) . . ?
C96 C75 C76 109.35(18) . . ?
C96 C75 C97 108.75(17) . . ?
C97 C75 C67 111.88(16) . . ?
C97 C75 C76 108.18(17) . . ?
C75 C76 H76A 109.5 . . ?
C75 C76 H76B 109.5 . . ?
C75 C76 H76C 109.5 . . ?
H76A C76 H76B 109.5 . . ?
H76A C76 H76C 109.5 . . ?
H76B C76 H76C 109.5 . . ?
O6 C77 C78 123.36(16) . . ?
O6 C77 C82 119.89(15) . . ?
C82 C77 C78 116.72(16) . . ?
C77 C78 C71 119.19(16) . . ?
C79 C78 C71 120.54(15) . . ?
C79 C78 C77 120.06(16) . . ?
C78 C79 H79 118.8 . . ?
C80 C79 C78 122.43(16) . . ?
C80 C79 H79 118.8 . . ?
C79 C80 C81 117.03(16) . . ?
C79 C80 C98 123.77(15) . . ?
C81 C80 C98 119.19(16) . . ?
C80 C81 H81 118.7 . . ?
C82 C81 C80 122.67(17) . . ?
C82 C81 H81 118.7 . . ?
C77 C82 C100 120.45(16) . . ?
C81 C82 C77 120.59(16) . . ?
C81 C82 C100 118.94(16) . . ?
O7 C83 N18 124.6(2) . . ?
O7 C83 H83 117.7 . . ?
N18 C83 H83 117.7 . . ?
N18 C85 H85A 109.5 . . ?
N18 C85 H85B 109.5 . . ?
N18 C85 H85C 109.5 . . ?
H85A C85 H85B 109.5 . . ?
H85A C85 H85C 109.5 . . ?
H85B C85 H85C 109.5 . . ?
O8 C86 N9 124.60(18) . . ?
O8 C86 H86 117.7 . . ?
N9 C86 H86 117.7 . . ?
N9 C87 H87A 120.0 . . ?
N9 C87 H87B 120.0 . . ?
H87A C87 H87B 120.0 . . ?
C69 C88 H88 120.7 . . ?
C89 C88 C69 118.53(17) . . ?
C89 C88 H88 120.7 . . ?
C88 C89 H89 119.5 . . ?
C88 C89 C90 120.97(17) . . ?
C90 C89 H89 119.5 . . ?
C89 C90 H90 119.3 . . ?
C91 C90 C89 121.31(17) . . ?
C91 C90 H90 119.3 . . ?
C70 C91 H91 121.1 . . ?
C90 C91 C70 117.86(17) . . ?
C90 C91 H91 121.1 . . ?
C73 C92 H92 120.9 . . ?
C93 C92 C73 118.25(18) . . ?
C93 C92 H92 120.9 . . ?
C92 C93 H93 119.1 . . ?
C92 C93 C94 121.77(18) . . ?
C94 C93 H93 119.1 . . ?
C93 C94 H94 119.7 . . ?
C95 C94 C93 120.56(17) . . ?
C95 C94 H94 119.7 . . ?
C74 C95 H95 121.0 . . ?
C94 C95 C74 118.06(17) . . ?
C94 C95 H95 121.0 . . ?
C75 C96 H96A 109.5 . . ?
C75 C96 H96B 109.5 . . ?
C75 C96 H96C 109.5 . . ?
H96A C96 H96B 109.5 . . ?
H96A C96 H96C 109.5 . . ?
H96B C96 H96C 109.5 . . ?
C75 C97 H97A 109.5 . . ?
C75 C97 H97B 109.5 . . ?
C75 C97 H97C 109.5 . . ?
H97A C97 H97B 109.5 . . ?
H97A C97 H97C 109.5 . . ?
H97B C97 H97C 109.5 . . ?
C80 C98 C105 108.76(14) . . ?
C80 C98 C106 109.93(15) . . ?
C99 C98 C80 111.80(15) . . ?
C99 C98 C105 109.00(15) . . ?
C99 C98 C106 107.87(15) . . ?
C106 C98 C105 109.45(16) . . ?
C98 C99 H99A 109.5 . . ?
C98 C99 H99B 109.5 . . ?
C98 C99 H99C 109.5 . . ?
H99A C99 H99B 109.5 . . ?
H99A C99 H99C 109.5 . . ?
H99B C99 H99C 109.5 . . ?
N10 C100 S8 115.41(13) . . ?
N10 C100 C82 122.68(16) . . ?
C82 C100 S8 121.88(14) . . ?
N10 C101 C102 115.10(17) . . ?
N10 C101 C107 125.50(19) . . ?
C107 C101 C102 119.40(18) . . ?
C101 C102 S8 109.62(14) . . ?
C110 C102 S8 128.72(17) . . ?
C110 C102 C101 121.66(19) . . ?
N18 C103 H10A 109.5 . . ?
N18 C103 H10B 109.5 . . ?
N18 C103 H10C 109.5 . . ?
H10A C103 H10B 109.5 . . ?
H10A C103 H10C 109.5 . . ?
H10B C103 H10C 109.5 . . ?
N9 C104 H10D 109.5 . . ?
N9 C104 H10E 109.5 . . ?
N9 C104 H10F 109.5 . . ?
H10D C104 H10E 109.5 . . ?
H10D C104 H10F 109.5 . . ?
H10E C104 H10F 109.5 . . ?
C98 C105 H10G 109.5 . . ?
C98 C105 H10H 109.5 . . ?
C98 C105 H10I 109.5 . . ?
H10G C105 H10H 109.5 . . ?
H10G C105 H10I 109.5 . . ?
H10H C105 H10I 109.5 . . ?
C98 C106 H10J 109.5 . . ?
C98 C106 H10K 109.5 . . ?
C98 C106 H10L 109.5 . . ?
H10J C106 H10K 109.5 . . ?
H10J C106 H10L 109.5 . . ?
H10K C106 H10L 109.5 . . ?
C101 C107 H107 120.7 . . ?
C108 C107 C101 118.6(2) . . ?
C108 C107 H107 120.7 . . ?
C107 C108 H108 119.4 . . ?
C107 C108 C109 121.3(2) . . ?
C109 C108 H108 119.4 . . ?
C108 C109 H109 119.3 . . ?
C110 C109 C108 121.32(19) . . ?
C110 C109 H109 119.3 . . ?
C102 C110 H110 121.1 . . ?
C109 C110 C102 117.8(2) . . ?
C109 C110 H110 121.1 . . ?

loop_
_geom_bond_atom_site_label_1
_geom_bond_atom_site_label_2
_geom_bond_distance
_geom_bond_site_symmetry_2
_geom_bond_publ_flag
Ni1 O1 2.0295(13) . ?
Ni1 O2 2.0044(13) . ?
Ni1 O3 2.0879(13) . ?
Ni1 O4 2.1122(13) . ?
Ni1 N2 2.0873(15) . ?
Ni1 N3 2.0820(15) . ?
Ni2 O5 2.0293(12) . ?
Ni2 O6 2.0048(13) . ?
Ni2 O7 2.0888(13) . ?
Ni2 O8 2.1105(13) . ?
Ni2 N7 2.0820(15) . ?
Ni2 N8 2.0891(15) . ?
S1 C1 1.7322(19) . ?
S1 C7 1.7631(19) . ?
S2 C16 1.7596(18) . ?
S2 C17 1.7373(19) . ?
S3 C19 1.7619(18) . ?
S3 C20 1.7338(18) . ?
S4 C43 1.7628(18) . ?
S4 C44 1.7331(19) . ?
S5 C56 1.7350(18) . ?
S5 C62 1.7621(19) . ?
S6 C70 1.7320(18) . ?
S6 C71 1.7597(17) . ?
S7 C72 1.7595(18) . ?
S7 C74 1.7372(19) . ?
S8 C100 1.7642(18) . ?
S8 C102 1.732(2) . ?
O1 C13 1.300(2) . ?
O2 C28 1.297(2) . ?
O3 C34 1.238(2) . ?
O4 C37 1.244(2) . ?
O5 C64 1.299(2) . ?
O6 C77 1.295(2) . ?
O7 C83 1.235(2) . ?
O8 C86 1.243(2) . ?
N1 C6 1.391(2) . ?
N1 C7 1.309(2) . ?
N2 C16 1.312(2) . ?
N2 C18 1.397(2) . ?
N3 C19 1.315(2) . ?
N3 C21 1.398(2) . ?
N4 C37 1.324(2) . ?
N4 C38 1.448(3) . ?
N4 C49 1.453(3) . ?
N5 C43 1.305(2) . ?
N5 C45 1.385(2) . ?
N6 C57 1.392(2) . ?
N6 C62 1.311(2) . ?
N7 C69 1.397(2) . ?
N7 C71 1.318(2) . ?
N8 C72 1.312(2) . ?
N8 C73 1.397(2) . ?
N9 C86 1.327(2) . ?
N9 C87 1.448(3) . ?
N9 C104 1.452(3) . ?
N10 C100 1.304(2) . ?
N10 C101 1.386(2) . ?
N17 C34 1.315(3) . ?
N17 C36 1.434(3) . ?
N17 C48 1.457(3) . ?
N18 C83 1.315(3) . ?
N18 C85 1.435(3) . ?
N18 C103 1.461(3) . ?
C1 C2 1.401(3) . ?
C1 C6 1.397(3) . ?
C2 H2 0.9500 . ?
C2 C3 1.384(3) . ?
C3 H3 0.9500 . ?
C3 C4 1.392(3) . ?
C4 H4 0.9500 . ?
C4 C5 1.385(3) . ?
C5 H5 0.9500 . ?
C5 C6 1.404(3) . ?
C7 C8 1.465(2) . ?
C8 C9 1.396(3) . ?
C8 C13 1.424(3) . ?
C9 H9 0.9500 . ?
C9 C10 1.393(3) . ?
C10 C11 1.399(3) . ?
C10 C14 1.536(3) . ?
C11 H11 0.9500 . ?
C11 C12 1.393(3) . ?
C12 C13 1.432(2) . ?
C12 C16 1.460(3) . ?
C14 C15 1.529(3) . ?
C14 C22 1.541(3) . ?
C14 C23 1.527(3) . ?
C15 H15A 0.9800 . ?
C15 H15B 0.9800 . ?
C15 H15C 0.9800 . ?
C17 C18 1.399(3) . ?
C17 C24 1.396(2) . ?
C18 C27 1.402(3) . ?
C19 C33 1.453(3) . ?
C20 C21 1.407(2) . ?
C20 C39 1.395(3) . ?
C21 C40 1.395(3) . ?
C22 H22A 0.9800 . ?
C22 H22B 0.9800 . ?
C22 H22C 0.9800 . ?
C23 H23A 0.9800 . ?
C23 H23B 0.9800 . ?
C23 H23C 0.9800 . ?
C24 H24 0.9500 . ?
C24 C25 1.377(3) . ?
C25 H25 0.9500 . ?
C25 C26 1.398(3) . ?
C26 H26 0.9500 . ?
C26 C27 1.385(3) . ?
C27 H27 0.9500 . ?
C28 C29 1.423(3) . ?
C28 C33 1.432(2) . ?
C29 C30 1.388(3) . ?
C29 C43 1.465(2) . ?
C30 H30 0.9500 . ?
C30 C31 1.398(2) . ?
C31 C32 1.389(3) . ?
C31 C46 1.533(2) . ?
C32 H32 0.9500 . ?
C32 C33 1.405(3) . ?
C34 H34 0.9500 . ?
C36 H36A 0.9800 . ?
C36 H36B 0.9800 . ?
C36 H36C 0.9800 . ?
C37 H37 0.9500 . ?
C38 H38A 0.9800 . ?
C38 H38B 0.9800 . ?
C38 H38C 0.9800 . ?
C39 H39 0.9500 . ?
C39 C42 1.379(3) . ?
C40 H40 0.9500 . ?
C40 C41 1.381(3) . ?
C41 H41 0.9500 . ?
C41 C42 1.403(3) . ?
C42 H42 0.9500 . ?
C44 C45 1.406(3) . ?
C44 C50 1.393(3) . ?
C45 C53 1.398(3) . ?
C46 C47 1.529(2) . ?
C46 C54 1.533(3) . ?
C46 C55 1.542(3) . ?
C47 H47A 0.9800 . ?
C47 H47B 0.9800 . ?
C47 H47C 0.9800 . ?
C48 H48A 0.9800 . ?
C48 H48B 0.9800 . ?
C48 H48C 0.9800 . ?
C49 H49A 0.9800 . ?
C49 H49B 0.9800 . ?
C49 H49C 0.9800 . ?
C50 H50 0.9500 . ?
C50 C51 1.376(3) . ?
C51 H51 0.9500 . ?
C51 C52 1.395(4) . ?
C52 H52 0.9500 . ?
C52 C53 1.387(3) . ?
C53 H53 0.9500 . ?
C54 H54A 0.9800 . ?
C54 H54B 0.9800 . ?
C54 H54C 0.9800 . ?
C55 H55A 0.9800 . ?
C55 H55B 0.9800 . ?
C55 H55C 0.9800 . ?
C56 C57 1.398(3) . ?
C56 C61 1.399(3) . ?
C57 C58 1.406(3) . ?
C58 H58 0.9500 . ?
C58 C59 1.385(3) . ?
C59 H59 0.9500 . ?
C59 C60 1.393(3) . ?
C60 H60 0.9500 . ?
C60 C61 1.384(3) . ?
C61 H61 0.9500 . ?
C62 C63 1.465(2) . ?
C63 C64 1.425(2) . ?
C63 C68 1.395(3) . ?
C64 C65 1.434(2) . ?
C65 C66 1.392(3) . ?
C65 C72 1.459(2) . ?
C66 H66 0.9500 . ?
C66 C67 1.396(3) . ?
C67 C68 1.391(3) . ?
C67 C75 1.539(3) . ?
C68 H68 0.9500 . ?
C69 C70 1.408(2) . ?
C69 C88 1.397(3) . ?
C70 C91 1.397(3) . ?
C71 C78 1.454(2) . ?
C73 C74 1.397(2) . ?
C73 C92 1.402(3) . ?
C74 C95 1.399(2) . ?
C75 C76 1.540(3) . ?
C75 C96 1.528(3) . ?
C75 C97 1.533(3) . ?
C76 H76A 0.9800 . ?
C76 H76B 0.9800 . ?
C76 H76C 0.9800 . ?
C77 C78 1.432(2) . ?
C77 C82 1.423(3) . ?
C78 C79 1.404(2) . ?
C79 H79 0.9500 . ?
C79 C80 1.389(3) . ?
C80 C81 1.398(2) . ?
C80 C98 1.532(2) . ?
C81 H81 0.9500 . ?
C81 C82 1.388(3) . ?
C82 C100 1.464(2) . ?
C83 H83 0.9500 . ?
C85 H85A 0.9800 . ?
C85 H85B 0.9800 . ?
C85 H85C 0.9800 . ?
C86 H86 0.9500 . ?
C87 H87A 0.9500 . ?
C87 H87B 0.9500 . ?
C88 H88 0.9500 . ?
C88 C89 1.384(3) . ?
C89 H89 0.9500 . ?
C89 C90 1.402(3) . ?
C90 H90 0.9500 . ?
C90 C91 1.382(3) . ?
C91 H91 0.9500 . ?
C92 H92 0.9500 . ?
C92 C93 1.383(2) . ?
C93 H93 0.9500 . ?
C93 C94 1.395(3) . ?
C94 H94 0.9500 . ?
C94 C95 1.381(3) . ?
C95 H95 0.9500 . ?
C96 H96A 0.9800 . ?
C96 H96B 0.9800 . ?
C96 H96C 0.9800 . ?
C97 H97A 0.9800 . ?
C97 H97B 0.9800 . ?
C97 H97C 0.9800 . ?
C98 C99 1.531(2) . ?
C98 C105 1.540(3) . ?
C98 C106 1.537(3) . ?
C99 H99A 0.9800 . ?
C99 H99B 0.9800 . ?
C99 H99C 0.9800 . ?
C101 C102 1.408(3) . ?
C101 C107 1.400(3) . ?
C102 C110 1.396(3) . ?
C103 H10A 0.9800 . ?
C103 H10B 0.9800 . ?
C103 H10C 0.9800 . ?
C104 H10D 0.9800 . ?
C104 H10E 0.9800 . ?
C104 H10F 0.9800 . ?
C105 H10G 0.9800 . ?
C105 H10H 0.9800 . ?
C105 H10I 0.9800 . ?
C106 H10J 0.9800 . ?
C106 H10K 0.9800 . ?
C106 H10L 0.9800 . ?
C107 H107 0.9500 . ?
C107 C108 1.382(3) . ?
C108 H108 0.9500 . ?
C108 C109 1.395(4) . ?
C109 H109 0.9500 . ?
C109 C110 1.377(3) . ?
C110 H110 0.9500 . ?

loop_
_geom_torsion_atom_site_label_1
_geom_torsion_atom_site_label_2
_geom_torsion_atom_site_label_3
_geom_torsion_atom_site_label_4
_geom_torsion
_geom_torsion_site_symmetry_1
_geom_torsion_site_symmetry_2
_geom_torsion_site_symmetry_3
_geom_torsion_site_symmetry_4
_geom_torsion_publ_flag
Ni1 O1 C13 C8 134.46(14) . . . . ?
Ni1 O1 C13 C12 -45.4(2) . . . . ?
Ni1 O2 C28 C29 150.36(13) . . . . ?
Ni1 O2 C28 C33 -31.9(2) . . . . ?
Ni1 O3 C34 N17 -168.59(15) . . . . ?
Ni1 O4 C37 N4 174.24(14) . . . . ?
Ni1 N2 C16 S2 -167.35(8) . . . . ?
Ni1 N2 C16 C12 11.5(2) . . . . ?
Ni1 N2 C18 C17 164.40(12) . . . . ?
Ni1 N2 C18 C27 -16.6(3) . . . . ?
Ni1 N3 C19 S3 -179.98(7) . . . . ?
Ni1 N3 C19 C33 5.9(2) . . . . ?
Ni1 N3 C21 C20 -179.34(11) . . . . ?
Ni1 N3 C21 C40 -2.4(2) . . . . ?
Ni2 O5 C64 C63 -134.21(14) . . . . ?
Ni2 O5 C64 C65 45.3(2) . . . . ?
Ni2 O6 C77 C78 31.6(2) . . . . ?
Ni2 O6 C77 C82 -150.38(13) . . . . ?
Ni2 O7 C83 N18 168.57(15) . . . . ?
Ni2 O8 C86 N9 -174.38(14) . . . . ?
Ni2 N7 C69 C70 179.35(11) . . . . ?
Ni2 N7 C69 C88 2.5(2) . . . . ?
Ni2 N7 C71 S6 179.91(7) . . . . ?
Ni2 N7 C71 C78 -5.8(2) . . . . ?
Ni2 N8 C72 S7 167.39(8) . . . . ?
Ni2 N8 C72 C65 -11.6(2) . . . . ?
Ni2 N8 C73 C74 -164.34(12) . . . . ?
Ni2 N8 C73 C92 16.7(3) . . . . ?
S1 C1 C2 C3 -178.92(16) . . . . ?
S1 C1 C6 N1 -0.2(2) . . . . ?
S1 C1 C6 C5 179.72(14) . . . . ?
S1 C7 C8 C9 -179.66(14) . . . . ?
S1 C7 C8 C13 3.7(2) . . . . ?
S2 C17 C18 N2 3.12(19) . . . . ?
S2 C17 C18 C27 -175.92(14) . . . . ?
S2 C17 C24 C25 177.12(15) . . . . ?
S3 C19 C33 C28 -150.22(14) . . . . ?
S3 C19 C33 C32 24.6(2) . . . . ?
S3 C20 C21 N3 -0.55(18) . . . . ?
S3 C20 C21 C40 -177.69(13) . . . . ?
S3 C20 C39 C42 176.48(14) . . . . ?
S4 C44 C45 N5 2.1(2) . . . . ?
S4 C44 C45 C53 -178.54(16) . . . . ?
S4 C44 C50 C51 178.40(17) . . . . ?
S5 C56 C57 N6 0.4(2) . . . . ?
S5 C56 C57 C58 -179.56(15) . . . . ?
S5 C56 C61 C60 178.80(16) . . . . ?
S5 C62 C63 C64 -3.4(2) . . . . ?
S5 C62 C63 C68 179.55(14) . . . . ?
S6 C70 C91 C90 -176.48(14) . . . . ?
S6 C71 C78 C77 150.19(14) . . . . ?
S6 C71 C78 C79 -24.4(2) . . . . ?
S7 C74 C95 C94 -176.99(15) . . . . ?
S8 C102 C110 C109 -178.24(17) . . . . ?
O2 C28 C29 C30 -175.24(17) . . . . ?
O2 C28 C29 C43 3.6(3) . . . . ?
O2 C28 C33 C19 -10.3(3) . . . . ?
O2 C28 C33 C32 174.84(16) . . . . ?
O5 C64 C65 C66 -178.21(17) . . . . ?
O5 C64 C65 C72 0.3(3) . . . . ?
O6 C77 C78 C71 10.6(3) . . . . ?
O6 C77 C78 C79 -174.74(16) . . . . ?
O6 C77 C82 C81 174.94(17) . . . . ?
O6 C77 C82 C100 -3.8(3) . . . . ?
N1 C7 C8 C9 0.7(3) . . . . ?
N1 C7 C8 C13 -175.93(17) . . . . ?
N2 C18 C27 C26 179.05(17) . . . . ?
N3 C19 C33 C28 23.7(3) . . . . ?
N3 C19 C33 C32 -161.52(17) . . . . ?
N3 C21 C40 C41 -176.52(16) . . . . ?
N5 C45 C53 C52 179.2(2) . . . . ?
N6 C57 C58 C59 -179.42(18) . . . . ?
N6 C62 C63 C64 176.04(17) . . . . ?
N6 C62 C63 C68 -1.0(3) . . . . ?
N7 C69 C70 S6 0.63(18) . . . . ?
N7 C69 C70 C91 -175.94(15) . . . . ?
N7 C69 C88 C89 176.67(16) . . . . ?
N7 C71 C78 C77 -23.8(3) . . . . ?
N7 C71 C78 C79 161.53(17) . . . . ?
N8 C73 C74 S7 -3.2(2) . . . . ?
N8 C73 C74 C95 178.74(16) . . . . ?
N8 C73 C92 C93 -179.16(17) . . . . ?
N10 C101 C102 S8 -2.0(2) . . . . ?
N10 C101 C102 C110 177.98(18) . . . . ?
N10 C101 C107 C108 -179.4(2) . . . . ?
C1 S1 C7 N1 0.55(15) . . . . ?
C1 S1 C7 C8 -179.15(15) . . . . ?
C1 C2 C3 C4 -0.6(3) . . . . ?
C2 C1 C6 N1 -179.36(17) . . . . ?
C2 C1 C6 C5 0.6(3) . . . . ?
C2 C3 C4 C5 0.5(3) . . . . ?
C3 C4 C5 C6 0.2(3) . . . . ?
C4 C5 C6 N1 179.24(18) . . . . ?
C4 C5 C6 C1 -0.7(3) . . . . ?
C6 N1 C7 S1 -0.8(2) . . . . ?
C6 N1 C7 C8 178.94(16) . . . . ?
C6 C1 C2 C3 0.1(3) . . . . ?
C7 S1 C1 C2 178.91(19) . . . . ?
C7 S1 C1 C6 -0.18(14) . . . . ?
C7 N1 C6 C1 0.6(2) . . . . ?
C7 N1 C6 C5 -179.31(18) . . . . ?
C7 C8 C9 C10 -178.62(17) . . . . ?
C7 C8 C13 O1 -0.3(3) . . . . ?
C7 C8 C13 C12 179.49(16) . . . . ?
C8 C9 C10 C11 -0.3(3) . . . . ?
C8 C9 C10 C14 177.70(18) . . . . ?
C9 C8 C13 O1 -176.90(16) . . . . ?
C9 C8 C13 C12 2.9(3) . . . . ?
C9 C10 C11 C12 1.7(3) . . . . ?
C9 C10 C14 C15 -0.1(3) . . . . ?
C9 C10 C14 C22 -119.4(2) . . . . ?
C9 C10 C14 C23 120.9(2) . . . . ?
C10 C11 C12 C13 -0.8(3) . . . . ?
C10 C11 C12 C16 177.79(17) . . . . ?
C11 C10 C14 C15 177.90(18) . . . . ?
C11 C10 C14 C22 58.5(2) . . . . ?
C11 C10 C14 C23 -61.1(2) . . . . ?
C11 C12 C13 O1 178.27(17) . . . . ?
C11 C12 C13 C8 -1.5(3) . . . . ?
C11 C12 C16 S2 19.0(2) . . . . ?
C11 C12 C16 N2 -159.77(18) . . . . ?
C13 C8 C9 C10 -2.1(3) . . . . ?
C13 C12 C16 S2 -162.41(14) . . . . ?
C13 C12 C16 N2 18.8(3) . . . . ?
C14 C10 C11 C12 -176.37(18) . . . . ?
C16 S2 C17 C18 -2.30(14) . . . . ?
C16 S2 C17 C24 179.50(18) . . . . ?
C16 N2 C18 C17 -2.4(2) . . . . ?
C16 N2 C18 C27 176.60(17) . . . . ?
C16 C12 C13 O1 -0.3(3) . . . . ?
C16 C12 C13 C8 179.87(16) . . . . ?
C17 S2 C16 N2 1.08(15) . . . . ?
C17 S2 C16 C12 -177.84(15) . . . . ?
C17 C18 C27 C26 -2.0(3) . . . . ?
C17 C24 C25 C26 -1.0(3) . . . . ?
C18 N2 C16 S2 0.49(19) . . . . ?
C18 N2 C16 C12 179.33(17) . . . . ?
C18 C17 C24 C25 -0.9(3) . . . . ?
C19 S3 C20 C21 0.78(13) . . . . ?
C19 S3 C20 C39 -175.33(17) . . . . ?
C19 N3 C21 C20 -0.1(2) . . . . ?
C19 N3 C21 C40 176.82(16) . . . . ?
C20 S3 C19 N3 -0.92(14) . . . . ?
C20 S3 C19 C33 173.77(14) . . . . ?
C20 C21 C40 C41 0.3(2) . . . . ?
C20 C39 C42 C41 0.6(3) . . . . ?
C21 N3 C19 S3 0.76(18) . . . . ?
C21 N3 C19 C33 -173.36(16) . . . . ?
C21 C20 C39 C42 0.8(3) . . . . ?
C21 C40 C41 C42 1.1(3) . . . . ?
C24 C17 C18 N2 -178.54(16) . . . . ?
C24 C17 C18 C27 2.4(3) . . . . ?
C24 C25 C26 C27 1.3(3) . . . . ?
C25 C26 C27 C18 0.2(3) . . . . ?
C28 C29 C30 C31 -1.2(3) . . . . ?
C28 C29 C43 S4 -8.6(2) . . . . ?
C28 C29 C43 N5 173.51(17) . . . . ?
C29 C28 C33 C19 167.51(16) . . . . ?
C29 C28 C33 C32 -7.3(3) . . . . ?
C29 C30 C31 C32 -4.1(3) . . . . ?
C29 C30 C31 C46 176.60(17) . . . . ?
C30 C29 C43 S4 170.26(14) . . . . ?
C30 C29 C43 N5 -7.6(3) . . . . ?
C30 C31 C32 C33 3.5(3) . . . . ?
C30 C31 C46 C47 -175.46(17) . . . . ?
C30 C31 C46 C54 -55.6(2) . . . . ?
C30 C31 C46 C55 64.5(2) . . . . ?
C31 C32 C33 C19 -172.53(17) . . . . ?
C31 C32 C33 C28 2.2(3) . . . . ?
C32 C31 C46 C47 5.3(2) . . . . ?
C32 C31 C46 C54 125.10(19) . . . . ?
C32 C31 C46 C55 -114.76(19) . . . . ?
C33 C28 C29 C30 6.9(3) . . . . ?
C33 C28 C29 C43 -174.29(16) . . . . ?
C36 N17 C34 O3 1.5(4) . . . . ?
C38 N4 C37 O4 0.4(3) . . . . ?
C39 C20 C21 N3 175.92(15) . . . . ?
C39 C20 C21 C40 -1.2(2) . . . . ?
C40 C41 C42 C39 -1.6(3) . . . . ?
C43 S4 C44 C45 -2.06(15) . . . . ?
C43 S4 C44 C50 178.0(2) . . . . ?
C43 N5 C45 C44 -0.8(2) . . . . ?
C43 N5 C45 C53 179.87(19) . . . . ?
C43 C29 C30 C31 179.93(17) . . . . ?
C44 S4 C43 N5 1.76(16) . . . . ?
C44 S4 C43 C29 -176.25(16) . . . . ?
C44 C45 C53 C52 -0.1(3) . . . . ?
C44 C50 C51 C52 0.4(3) . . . . ?
C45 N5 C43 S4 -0.9(2) . . . . ?
C45 N5 C43 C29 177.14(17) . . . . ?
C45 C44 C50 C51 -1.5(3) . . . . ?
C46 C31 C32 C33 -177.20(17) . . . . ?
C48 N17 C34 O3 -176.2(2) . . . . ?
C49 N4 C37 O4 175.62(18) . . . . ?
C50 C44 C45 N5 -177.93(18) . . . . ?
C50 C44 C45 C53 1.4(3) . . . . ?
C50 C51 C52 C53 0.9(4) . . . . ?
C51 C52 C53 C45 -1.0(3) . . . . ?
C56 S5 C62 N6 -0.39(15) . . . . ?
C56 S5 C62 C63 179.10(15) . . . . ?
C56 C57 C58 C59 0.6(3) . . . . ?
C57 N6 C62 S5 0.7(2) . . . . ?
C57 N6 C62 C63 -178.79(16) . . . . ?
C57 C56 C61 C60 0.2(3) . . . . ?
C57 C58 C59 C60 0.1(3) . . . . ?
C58 C59 C60 C61 -0.6(3) . . . . ?
C59 C60 C61 C56 0.5(3) . . . . ?
C61 C56 C57 N6 179.27(17) . . . . ?
C61 C56 C57 C58 -0.7(3) . . . . ?
C62 S5 C56 C57 -0.03(14) . . . . ?
C62 S5 C56 C61 -178.78(19) . . . . ?
C62 N6 C57 C56 -0.7(2) . . . . ?
C62 N6 C57 C58 179.26(18) . . . . ?
C62 C63 C64 O5 0.0(3) . . . . ?
C62 C63 C64 C65 -179.59(16) . . . . ?
C62 C63 C68 C67 178.66(17) . . . . ?
C63 C64 C65 C66 1.4(3) . . . . ?
C63 C64 C65 C72 179.90(16) . . . . ?
C64 C63 C68 C67 1.7(3) . . . . ?
C64 C65 C66 C67 0.9(3) . . . . ?
C64 C65 C72 S7 162.37(14) . . . . ?
C64 C65 C72 N8 -18.7(3) . . . . ?
C65 C66 C67 C68 -1.9(3) . . . . ?
C65 C66 C67 C75 176.35(17) . . . . ?
C66 C65 C72 S7 -19.1(2) . . . . ?
C66 C65 C72 N8 159.80(18) . . . . ?
C66 C67 C68 C63 0.6(3) . . . . ?
C66 C67 C75 C76 -58.6(2) . . . . ?
C66 C67 C75 C96 61.1(2) . . . . ?
C66 C67 C75 C97 -177.86(18) . . . . ?
C68 C63 C64 O5 176.98(16) . . . . ?
C68 C63 C64 C65 -2.6(3) . . . . ?
C68 C67 C75 C76 119.5(2) . . . . ?
C68 C67 C75 C96 -120.8(2) . . . . ?
C68 C67 C75 C97 0.2(3) . . . . ?
C69 N7 C71 S6 -0.77(18) . . . . ?
C69 N7 C71 C78 173.48(16) . . . . ?
C69 C70 C91 C90 -0.6(2) . . . . ?
C69 C88 C89 C90 -1.5(3) . . . . ?
C70 S6 C71 N7 0.96(14) . . . . ?
C70 S6 C71 C78 -173.84(14) . . . . ?
C70 C69 C88 C89 -0.1(2) . . . . ?
C71 S6 C70 C69 -0.85(13) . . . . ?
C71 S6 C70 C91 175.37(17) . . . . ?
C71 N7 C69 C70 0.1(2) . . . . ?
C71 N7 C69 C88 -176.80(16) . . . . ?
C71 C78 C79 C80 172.46(17) . . . . ?
C72 S7 C74 C73 2.44(14) . . . . ?
C72 S7 C74 C95 -179.70(18) . . . . ?
C72 N8 C73 C74 2.4(2) . . . . ?
C72 N8 C73 C92 -176.55(18) . . . . ?
C72 C65 C66 C67 -177.66(17) . . . . ?
C73 N8 C72 S7 -0.4(2) . . . . ?
C73 N8 C72 C65 -179.34(17) . . . . ?
C73 C74 C95 C94 0.7(3) . . . . ?
C73 C92 C93 C94 -0.2(3) . . . . ?
C74 S7 C72 N8 -1.22(15) . . . . ?
C74 S7 C72 C65 177.80(15) . . . . ?
C74 C73 C92 C93 2.0(3) . . . . ?
C75 C67 C68 C63 -177.53(17) . . . . ?
C77 C78 C79 C80 -2.1(3) . . . . ?
C77 C82 C100 S8 8.7(2) . . . . ?
C77 C82 C100 N10 -173.57(17) . . . . ?
C78 C77 C82 C81 -6.9(3) . . . . ?
C78 C77 C82 C100 174.34(16) . . . . ?
C78 C79 C80 C81 -3.4(3) . . . . ?
C78 C79 C80 C98 177.30(17) . . . . ?
C79 C80 C81 C82 3.8(3) . . . . ?
C79 C80 C98 C99 -5.5(3) . . . . ?
C79 C80 C98 C105 114.87(19) . . . . ?
C79 C80 C98 C106 -125.31(19) . . . . ?
C80 C81 C82 C77 1.5(3) . . . . ?
C80 C81 C82 C100 -179.72(17) . . . . ?
C81 C80 C98 C99 175.19(17) . . . . ?
C81 C80 C98 C105 -64.4(2) . . . . ?
C81 C80 C98 C106 55.4(2) . . . . ?
C81 C82 C100 S8 -170.07(14) . . . . ?
C81 C82 C100 N10 7.7(3) . . . . ?
C82 C77 C78 C71 -167.46(16) . . . . ?
C82 C77 C78 C79 7.2(3) . . . . ?
C85 N18 C83 O7 -1.9(4) . . . . ?
C87 N9 C86 O8 -0.4(3) . . . . ?
C88 C69 C70 S6 177.69(13) . . . . ?
C88 C69 C70 C91 1.1(2) . . . . ?
C88 C89 C90 C91 2.0(3) . . . . ?
C89 C90 C91 C70 -0.9(3) . . . . ?
C92 C73 C74 S7 175.77(14) . . . . ?
C92 C73 C74 C95 -2.3(3) . . . . ?
C92 C93 C94 C95 -1.5(3) . . . . ?
C93 C94 C95 C74 1.2(3) . . . . ?
C98 C80 C81 C82 -176.93(17) . . . . ?
C100 S8 C102 C101 2.00(15) . . . . ?
C100 S8 C102 C110 -178.0(2) . . . . ?
C100 N10 C101 C102 0.8(2) . . . . ?
C100 N10 C101 C107 -179.67(19) . . . . ?
C101 N10 C100 S8 0.9(2) . . . . ?
C101 N10 C100 C82 -177.02(17) . . . . ?
C101 C102 C110 C109 1.7(3) . . . . ?
C101 C107 C108 C109 1.1(4) . . . . ?
C102 S8 C100 N10 -1.73(16) . . . . ?
C102 S8 C100 C82 176.17(16) . . . . ?
C102 C101 C107 C108 0.1(3) . . . . ?
C103 N18 C83 O7 176.3(2) . . . . ?
C104 N9 C86 O8 -175.69(18) . . . . ?
C107 C101 C102 S8 178.38(16) . . . . ?
C107 C101 C102 C110 -1.6(3) . . . . ?
C107 C108 C109 C110 -1.0(4) . . . . ?
C108 C109 C110 C102 -0.5(3) . . . . ?

loop_
_smtbx_masks_void_nr
_smtbx_masks_void_average_x
_smtbx_masks_void_average_y
_smtbx_masks_void_average_z
_smtbx_masks_void_volume
_smtbx_masks_void_count_electrons
_smtbx_masks_void_content
1 0.385 0.000 0.500 427.4 101.8 ?
2 -0.029 0.112 0.278 22.0 3.7 ?
3 -0.477 0.500 0.000 428.2 115.0 ?
4 0.021 0.390 0.775 18.9 2.7 ?
5 -0.021 0.610 0.225 18.9 2.7 ?
6 0.029 0.888 0.722 22.0 3.6 ?
